data_1571491
loop_
_publ_author_name
'Ding, Bo'
'Xue, Qilin'
'Wei, Han'
'Chen, Jiangwei'
'Liu, Ze-Shui'
'Cheng, Hong-Gang'
'Cong, Hengjiang'
'Tang, Jianting'
'Zhou, Qianghui'

_publ_section_title
;
 Enantioconvergent synthesis of chiral fluorenols from racemic secondary
 alcohols <i>via</i> Pd(ii)/chiral norbornene cooperative catalysis.
;
_journal_issue 21
_journal_name_full 'Chemical science'
_journal_page_first 7975
_journal_page_last 7981
_journal_paper_doi 10.1039/d4sc01004c
_journal_volume 15
_journal_year 2024
_chemical_absolute_configuration ad
_chemical_formula_moiety 'C17 H18 O2'
_chemical_formula_sum 'C17 H18 O2'
_chemical_formula_weight 254.31
_space_group_crystal_system triclinic
_space_group_IT_number 1
_space_group_name_Hall 'P 1'
_space_group_name_H-M_alt 'P 1'
_atom_sites_solution_hydrogens mixed
_atom_sites_solution_primary dual
_audit_creation_date 2023-12-30
_audit_creation_method
;
Olex2 1.5-ac5-024
(compiled 2022.04.12 svn.rca3783a0 for Rigaku Oxford Diffraction, GUI svn.r6498)
;
_audit_update_record
;
2024-01-03 deposited with the CCDC.	2024-04-18 downloaded from the CCDC.
;
_cell_angle_alpha 106.0410(10)
_cell_angle_beta 106.0660(10)
_cell_angle_gamma 90.6580(10)
_cell_formula_units_Z 8
_cell_length_a 12.20290(10)
_cell_length_b 12.20700(10)
_cell_length_c 20.2310(2)
_cell_measurement_reflns_used 54459
_cell_measurement_temperature 296.88(15)
_cell_measurement_theta_max 71.4800
_cell_measurement_theta_min 3.7200
_cell_volume 2770.52(5)
_computing_cell_refinement 'CrysAlisPro 1.171.42.72a (Rigaku OD, 2022)'
_computing_data_collection 'CrysAlisPro 1.171.42.72a (Rigaku OD, 2022)'
_computing_data_reduction 'CrysAlisPro 1.171.42.72a (Rigaku OD, 2022)'
_computing_molecular_graphics 'Olex2 1.5-ac5-024 (Dolomanov et al., 2009)'
_computing_publication_material 'Olex2 1.5-ac5-024 (Dolomanov et al., 2009)'
_computing_structure_refinement 'SHELXL 2019/2 (Sheldrick, 2015)'
_computing_structure_solution 'SHELXT 2018/2 (Sheldrick, 2018)'
_diffrn_ambient_environment air
_diffrn_ambient_temperature 296.88(15)
_diffrn_detector 'Hybrid Pixel Array Detector'
_diffrn_detector_area_resol_mean 10.0000
_diffrn_measured_fraction_theta_full 0.987
_diffrn_measured_fraction_theta_max 0.963
_diffrn_measurement_details
;
List of Runs (angles in degrees, time in seconds):

  # Type    Start    End  Width  t~exp~   \w     \q     \k     \f   Frames
#--------------------------------------------------------------------------
  1  \w    -28.00  94.00   0.50    0.50    --    5.00  57.00 -90.00  244
  2  \w    -28.00  94.00   0.50    0.50    --    5.00  57.00-180.00  244
  3  \w    -86.00  42.00   0.50    0.50    --  -47.10  76.00  30.00  256
  4  \w   -136.00  -9.00   0.50    0.50    --  -47.10 -76.00-180.00  254
  5  \w   -136.00  -9.00   0.50    0.50    --  -47.10 -76.00 -30.00  254
  6  \w   -149.00 -22.00   0.50    0.50    --  -60.00 -76.00 101.53  254
  7  \w   -157.00 -30.00   0.50    0.50    --  -68.00 -76.00-136.64  254
  8  \w   -161.00 -34.00   0.50    0.50    --  -72.00 -76.00-163.94  254
  9  \w   -161.00 -34.00   0.50    0.50    --  -72.00 -76.00   1.98  254
 10  \w   -161.00 -34.00   0.50    0.50    --  -72.00 -76.00  64.42  254
 11  \w   -161.00 -34.00   0.50    0.50    --  -72.00 -76.00 -68.43  254
 12  \w   -161.00 -34.00   0.50    0.50    --  -72.00 -76.00 155.41  254
 13  \w   -169.00 -44.00   0.50    0.50    --  -80.00 -71.00 -29.23  250
 14  \w   -173.00 -46.00   0.50    0.50    --  -84.00 -74.00  61.92  254
 15  \w   -173.00 -47.00   0.50    0.50    --  -84.00 -72.00 154.91  252
 16  \w   -177.00 -51.00   0.50    0.50    --  -88.00 -73.00 -50.83  252
 17  \w   -177.00 -50.00   0.50    0.50    --  -88.00 -76.00 -71.15  254
 18  \w   -177.00 -50.00   0.50    0.50    --  -88.00 -76.00-127.53  254
 19  \w   -177.00 -51.00   0.50    0.50    --  -88.00 -73.00 134.54  252
 20  \w   -177.00 -50.00   0.50    0.50    --  -88.00 -76.00  50.94  254
 21  \w   -181.00 -55.00   0.50    0.50    --  -92.00 -73.00  17.59  252
 22  \w   -181.00 -54.00   0.50    0.50    --  -92.00 -75.00 120.25  254
 23  \w   -135.00  -7.00   0.50    0.50    --  -96.70  76.00-150.00  256
 24  \w   -186.00 -58.00   0.50    0.50    --  -96.70 -74.00  -1.44  256
 25  \w   -135.00  -7.00   0.50    0.50    --  -96.70  76.00  60.00  256
 26  \w   -135.00  -7.00   0.50    0.50    --  -96.70  76.00 -30.00  256
 27  \w   -186.00 -59.00   0.50    0.50    --  -96.70 -73.00  99.39  254
 28  \w   -186.00 -58.00   0.50    0.50    --  -96.70 -76.00-150.00  256
 29  \w   -135.00  -7.00   0.50    0.50    --  -96.70  76.00 -90.00  256
 30  \w   -186.00 -58.00   0.50    0.50    --  -96.70 -76.00 -90.00  256
 31  \w   -186.00 -58.00   0.50    0.50    --  -96.70 -75.00-173.96  256
 32  \w   -135.00  -7.00   0.50    0.50    --  -96.70  76.00 120.00  256
 33  \w    -28.00  94.00   0.50    0.50    --    5.00  57.00 -30.00  244
 34  \w   -136.00 -11.00   0.50    0.50    --  -47.10 -76.00  30.00  250
 35  \w   -136.00  -9.00   0.50    0.50    --  -47.10 -76.00 -90.00  254
 36  \w   -136.00  -9.00   0.50    0.50    --  -47.10 -76.00 -60.00  254
 37  \w   -153.00 -26.00   0.50    0.50    --  -64.00 -75.00  58.16  254
 38  \w   -157.00 -30.00   0.50    0.50    --  -68.00 -76.00 -98.90  254
;
_diffrn_measurement_device 'four-circle diffractometer'
_diffrn_measurement_device_type 'XtaLAB AFC11 (RINC): Kappa single'
_diffrn_measurement_method '\w scans'
_diffrn_orient_matrix_type 'CrysAlisPro convention (1999,Acta A55,543-557)'
_diffrn_orient_matrix_UB_11 -0.0323955000
_diffrn_orient_matrix_UB_12 -0.0628743000
_diffrn_orient_matrix_UB_13 0.0492790000
_diffrn_orient_matrix_UB_21 -0.0567894000
_diffrn_orient_matrix_UB_22 -0.1025688000
_diffrn_orient_matrix_UB_23 -0.0659553000
_diffrn_orient_matrix_UB_31 0.1146442000
_diffrn_orient_matrix_UB_32 -0.0541128000
_diffrn_orient_matrix_UB_33 0.0090260000
_diffrn_radiation_monochromator mirror
_diffrn_radiation_probe x-ray
_diffrn_radiation_type 'Cu K\a'
_diffrn_radiation_wavelength 1.54184
_diffrn_reflns_av_R_equivalents 0.0244
_diffrn_reflns_av_unetI/netI 0.0153
_diffrn_reflns_Laue_measured_fraction_full 0.987
_diffrn_reflns_Laue_measured_fraction_max 0.963
_diffrn_reflns_limit_h_max 14
_diffrn_reflns_limit_h_min -14
_diffrn_reflns_limit_k_max 14
_diffrn_reflns_limit_k_min -15
_diffrn_reflns_limit_l_max 24
_diffrn_reflns_limit_l_min -24
_diffrn_reflns_number 94592
_diffrn_reflns_point_group_measured_fraction_full 0.972
_diffrn_reflns_point_group_measured_fraction_max 0.934
_diffrn_reflns_theta_full 67.684
_diffrn_reflns_theta_max 71.398
_diffrn_reflns_theta_min 3.785
_diffrn_source 'Rotating-anode X-ray tube'
_diffrn_source_type 'Rigaku (Cu) X-ray Source'
_exptl_absorpt_coefficient_mu 0.620
_exptl_absorpt_correction_T_max 1.00000
_exptl_absorpt_correction_T_min 0.52361
_exptl_absorpt_correction_type multi-scan
_exptl_absorpt_process_details
;
CrysAlisPro 1.171.42.72a (Rigaku Oxford Diffraction, 2022)
Empirical absorption correction using spherical harmonics,
implemented in SCALE3 ABSPACK scaling algorithm.
;
_exptl_crystal_colour colourless
_exptl_crystal_colour_primary colourless
_exptl_crystal_density_diffrn 1.219
_exptl_crystal_description block
_exptl_crystal_F_000 1088
_exptl_crystal_size_max 0.05
_exptl_crystal_size_mid 0.04
_exptl_crystal_size_min 0.03
_refine_diff_density_max 0.161
_refine_diff_density_min -0.129
_refine_diff_density_rms 0.025
_refine_ls_abs_structure_details
;
 Flack x determined using 9253 quotients [(I+)-(I-)]/[(I+)+(I-)]
 (Parsons, Flack and Wagner, Acta Cryst. B69 (2013) 249-259).
;
_refine_ls_abs_structure_Flack -0.02(3)
_refine_ls_extinction_method none
_refine_ls_goodness_of_fit_ref 1.031
_refine_ls_hydrogen_treatment mixed
_refine_ls_matrix_type full
_refine_ls_number_parameters 1454
_refine_ls_number_reflns 20130
_refine_ls_number_restraints 3
_refine_ls_restrained_S_all 1.031
_refine_ls_R_factor_all 0.0329
_refine_ls_R_factor_gt 0.0324
_refine_ls_shift/su_max 0.000
_refine_ls_shift/su_mean 0.000
_refine_ls_structure_factor_coef Fsqd
_refine_ls_weighting_details 'w=1/[\s^2^(Fo^2^)+(0.0580P)^2^+0.2553P] where P=(Fo^2^+2Fc^2^)/3'
_refine_ls_weighting_scheme calc
_refine_ls_wR_factor_gt 0.0885
_refine_ls_wR_factor_ref 0.0890
_reflns_Friedel_coverage 0.939
_reflns_Friedel_fraction_full 0.957
_reflns_Friedel_fraction_max 0.905
_reflns_number_gt 19660
_reflns_number_total 20130
_reflns_threshold_expression 'I > 2\s(I)'
_cod_data_source_file d4sc01004c2.cif
_cod_data_source_block zhouqh-dingbo-db-c-2-20231230-rt
_cod_depositor_comments 'Adding full bibliography for 1571490--1571491.cif.'
_cod_database_code 1571491
_shelx_shelxl_version_number 2019/2
_chemical_oxdiff_formula 'H C N O'
_shelx_space_group_comment
;
The symmetry employed for this shelxl refinement is uniquely defined
by the following loop, which should always be used as a source of
symmetry information in preference to the above space-group names.
They are only intended as comments.
;
_shelx_estimated_absorpt_t_max 0.982
_shelx_estimated_absorpt_t_min 0.970
_olex2_refinement_description
;
1. Fixed Uiso
 At 1.2 times of:
  All H(H) groups, All C(H) groups
 At 1.5 times of:
  All C(H,H,H) groups
2.a Ternary CH refined with riding coordinates:
 C101(H101), C50(H50), C118(H118), C84(H84), C33(H33), C67(H67), C16(H16),
 C135(H135)
2.b Aromatic/amide H refined with riding coordinates:
 C92(H92), C55(H55), C93(H93), C37(H37), C35(H35), C8(H8), C103(H103),
 C43(H43), C71(H71), C129(H129), C127(H127), C24(H24), C69(H69), C88(H88),
 C110(H110), C25(H25), C128(H128), C2(H2A), C20(H20), C70(H70), C1(H1A),
 C53(H53), C10(H10), C36(H36), C109(H109), C9(H9), C54(H54), C41(H41), C78(H78),
  C42(H42), C105(H105), C111(H111), C94(H94), C3(H3), C26(H26), C62(H62),
 C120(H120), C122(H122), C18(H18), C60(H60), C104(H104), C76(H76), C121(H121),
 C77(H77), C61(H61), C87(H87), C19(H19), C86(H86)
2.c Idealised Me refined as rotating group:
 C100(H10B,H10C,H10D), C134(H13A,H13B,H13C), C117(H11A,H11B,H11C), C34(H34A,
 H34B,H34C), C17(H17A,H17B,H17C), C136(H13D,H13E,H13F), C85(H85A,H85B,H85C),
 C49(H49A,H49B,H49C), C66(H66A,H66B,H66C), C68(H68A,H68B,H68C), C102(H10E,H10F,
 H10G), C83(H83A,H83B,H83C), C116(H11D,H11E,H11F), C32(H32A,H32B,H32C),
 C51(H51A,H51B,H51C), C82(H82A,H82B,H82C), C15(H15A,H15B,H15C), C14(H14A,H14B,
 H14C), C133(H13G,H13H,H13I), C99(H99A,H99B,H99C), C119(H11G,H11H,H11I),
 C31(H31A,H31B,H31C), C65(H65A,H65B,H65C), C48(H48A,H48B,H48C)
;
_olex2_submission_special_instructions 'No special instructions were received'
_oxdiff_exptl_absorpt_empirical_details
;
Empirical correction (ABSPACK) includes:
- Absorption correction using spherical harmonics
- Frame scaling
;
_oxdiff_exptl_absorpt_empirical_full_max 1.429
_oxdiff_exptl_absorpt_empirical_full_min 0.615

loop_
_space_group_symop_operation_xyz
'x, y, z'

loop_
_atom_site_label
_atom_site_type_symbol
_atom_site_fract_x
_atom_site_fract_y
_atom_site_fract_z
_atom_site_U_iso_or_equiv
_atom_site_adp_type
_atom_site_occupancy
_atom_site_site_symmetry_order
_atom_site_calc_flag
_atom_site_refinement_flags_posn
_atom_site_refinement_flags_adp
_atom_site_refinement_flags_occupancy
_atom_site_disorder_assembly
_atom_site_disorder_group
O13 O 0.55403(13) 0.69478(12) 0.67797(8) 0.0427(3) Uani 1 1 d . . . . .
O2 O 0.83963(13) 0.09039(12) 0.33306(9) 0.0443(3) Uani 1 1 d . . . . .
O10 O 0.85676(13) 0.59672(13) 0.68939(10) 0.0493(4) Uani 1 1 d . . . . .
O11 O 0.65043(13) 0.49477(13) 0.68107(10) 0.0486(4) Uani 1 1 d . . . . .
O12 O 0.34139(14) 0.38558(13) 0.87691(9) 0.0492(4) Uani 1 1 d . . . . .
O4 O 1.04825(15) 0.59291(14) 0.12905(10) 0.0522(4) Uani 1 1 d . . . . .
O16 O -0.24197(12) 0.79283(13) 0.67651(10) 0.0488(4) Uani 1 1 d . . . . .
O5 O 0.72365(12) 0.38182(13) 0.31267(9) 0.0466(4) Uani 1 1 d . . . . .
O8 O 0.63355(13) 1.18311(13) 0.32457(10) 0.0522(4) Uani 1 1 d . . . . .
O7 O 0.34295(16) 0.69435(14) 0.12583(11) 0.0569(4) Uani 1 1 d . . . . .
O14 O 0.44034(14) 1.18118(13) 0.86831(10) 0.0521(4) Uani 1 1 d . . . . .
O3 O 0.93249(14) 0.29446(14) 0.32876(10) 0.0508(4) Uani 1 1 d . . . . .
O9 O 1.14346(14) 0.29175(14) 0.88724(10) 0.0507(4) Uani 1 1 d . . . . .
O6 O 0.23952(13) 0.48546(14) 0.11080(10) 0.0519(4) Uani 1 1 d . . . . .
O15 O 0.24291(14) 1.08978(14) 0.87940(11) 0.0571(4) Uani 1 1 d . . . . .
O1 O 1.14895(16) -0.19697(14) 0.13898(11) 0.0598(5) Uani 1 1 d . . . . .
C107 C 0.50397(16) 0.94132(16) 0.79780(11) 0.0337(4) Uani 1 1 d . . . . .
C90 C 0.51614(16) 0.44790(16) 0.80403(11) 0.0357(4) Uani 1 1 d . . . . .
C131 C 0.00209(17) 0.95600(16) 0.80168(11) 0.0368(4) Uani 1 1 d . . . . .
C13 C 1.06670(16) -0.04649(16) 0.28203(10) 0.0336(4) Uani 1 1 d . . . . .
C40 C 0.44866(16) 0.46722(15) 0.25594(10) 0.0345(4) Uani 1 1 d . . . . .
C80 C 1.01735(15) 0.46469(16) 0.81190(10) 0.0332(4) Uani 1 1 d . . . . .
C115 C 0.51038(16) 0.82247(16) 0.78199(11) 0.0355(4) Uani 1 1 d . . . . .
C114 C 0.47082(16) 0.76442(16) 0.70176(11) 0.0354(4) Uani 1 1 d . . . . .
C23 C 1.02641(16) 0.51572(17) 0.27291(11) 0.0364(4) Uani 1 1 d . . . . .
C132 C 0.03233(17) 0.93708(16) 0.73331(11) 0.0369(4) Uani 1 1 d . . . . .
C81 C 0.99499(15) 0.37174(16) 0.74292(10) 0.0326(4) Uani 1 1 d . . . . .
C106 C 0.54091(17) 1.00890(16) 0.87032(11) 0.0374(4) Uani 1 1 d . . . . .
C63 C 0.49249(17) 0.90728(16) 0.26943(12) 0.0373(4) Uani 1 1 d . . . . .
C4 C 1.08387(19) 0.03407(19) 0.40956(12) 0.0451(5) Uani 1 1 d . . . . .
C5 C 1.01738(16) -0.00629(16) 0.33839(11) 0.0350(4) Uani 1 1 d . . . . .
C91 C 0.42402(17) 0.40307(16) 0.73464(11) 0.0364(4) Uani 1 1 d . . . . .
C22 C 0.98117(16) 0.42297(17) 0.20412(12) 0.0377(4) Uani 1 1 d . . . . .
C39 C 0.48032(16) 0.42718(15) 0.18748(11) 0.0341(4) Uani 1 1 d . . . . .
C45 C 0.54853(17) 0.48075(16) 0.31360(11) 0.0352(4) Uani 1 1 d . . . . .
C108 C 0.46389(15) 0.96860(16) 0.72829(11) 0.0349(4) Uani 1 1 d . . . . .
C58 C 0.53251(16) 1.00789(17) 0.32668(12) 0.0388(4) Uani 1 1 d . . . . .
C44 C 0.54364(19) 0.50673(18) 0.38448(11) 0.0428(5) Uani 1 1 d . . . . .
C47 C 0.59969(16) 0.42359(16) 0.20618(11) 0.0364(4) Uani 1 1 d . . . . .
C28 C 1.04050(17) 0.46811(18) 0.33028(12) 0.0401(4) Uani 1 1 d . . . . .
C100 C 0.6634(2) 0.30485(19) 0.68858(15) 0.0509(5) Uani 1 1 d . . . . .
H10B H 0.633928 0.246736 0.704542 0.076 Uiso 1 1 calc R U . . .
H10C H 0.744196 0.321747 0.711854 0.076 Uiso 1 1 calc R U . . .
H10D H 0.649910 0.278035 0.637453 0.076 Uiso 1 1 calc R U . . .
C92 C 0.30682(18) 0.37675(19) 0.71918(12) 0.0442(5) Uani 1 1 d . . . . .
H92 H 0.273790 0.380873 0.755968 0.053 Uiso 1 1 calc R U . . .
C59 C 0.56864(19) 1.0056(2) 0.39788(13) 0.0477(5) Uani 1 1 d . . . . .
C12 C 0.97443(17) -0.06970(15) 0.21251(11) 0.0343(4) Uani 1 1 d . . . . .
C89 C 0.51561(18) 0.48741(17) 0.87622(11) 0.0398(4) Uani 1 1 d . . . . .
C55 C 0.4898(2) 1.10999(19) 0.16567(15) 0.0523(6) Uani 1 1 d . . . . .
H55 H 0.505302 1.189040 0.178315 0.063 Uiso 1 1 calc R U . . .
C93 C 0.2401(2) 0.3443(2) 0.64816(14) 0.0527(5) Uani 1 1 d . . . . .
H93 H 0.161663 0.326587 0.637409 0.063 Uiso 1 1 calc R U . . .
C134 C -0.2518(2) 0.9897(2) 0.68325(15) 0.0518(5) Uani 1 1 d . . . . .
H13A H -0.312467 0.992099 0.705181 0.078 Uiso 1 1 calc R U . . .
H13B H -0.283664 0.969263 0.631964 0.078 Uiso 1 1 calc R U . . .
H13C H -0.209116 1.063543 0.700107 0.078 Uiso 1 1 calc R U . . .
C73 C 0.95430(16) 0.42002(16) 0.68615(11) 0.0346(4) Uani 1 1 d . . . . .
C75 C 0.99656(16) 0.56750(16) 0.79477(11) 0.0381(4) Uani 1 1 d . . . . .
C37 C 0.4764(2) 0.35258(19) 0.06414(12) 0.0488(5) Uani 1 1 d . . . . .
H37 H 0.435800 0.327876 0.015582 0.059 Uiso 1 1 calc R U . . .
C35 C 0.65659(19) 0.38615(19) 0.15520(13) 0.0479(5) Uani 1 1 d . . . . .
H35 H 0.735731 0.384594 0.168799 0.057 Uiso 1 1 calc R U . . .
C8 C 0.76840(19) -0.0585(2) 0.17618(13) 0.0486(5) Uani 1 1 d . . . . .
H8 H 0.700697 -0.044715 0.188385 0.058 Uiso 1 1 calc R U . . .
C103 C 0.5513(2) 0.76919(18) 0.83474(12) 0.0460(5) Uani 1 1 d . . . . .
H103 H 0.554595 0.690303 0.822750 0.055 Uiso 1 1 calc R U . . .
C7 C 0.87107(16) -0.04951(16) 0.22884(11) 0.0365(4) Uani 1 1 d . . . . .
C72 C 0.91357(18) 0.3514(2) 0.61519(11) 0.0432(5) Uani 1 1 d . . . . .
C95 C 0.4060(2) 0.36102(18) 0.60665(12) 0.0456(5) Uani 1 1 d . . . . .
C130 C 0.06744(18) 0.98475(17) 0.87451(12) 0.0420(4) Uani 1 1 d . . . . .
C6 C 0.88714(16) -0.01499(16) 0.30907(11) 0.0361(4) Uani 1 1 d . . . . .
C79 C 1.04506(17) 0.46492(18) 0.88438(11) 0.0385(4) Uani 1 1 d . . . . .
C124 C -0.06852(17) 0.89777(16) 0.67549(12) 0.0389(4) Uani 1 1 d . . . . .
C98 C 0.61980(17) 0.45633(17) 0.78734(12) 0.0398(4) Uani 1 1 d . . . . .
C117 C 0.36139(19) 0.68517(19) 0.68119(13) 0.0482(5) Uani 1 1 d . . . . .
H11A H 0.336866 0.650427 0.630091 0.072 Uiso 1 1 calc R U . . .
H11B H 0.302483 0.728662 0.695507 0.072 Uiso 1 1 calc R U . . .
H11C H 0.376044 0.626606 0.705035 0.072 Uiso 1 1 calc R U . . .
C43 C 0.4362(2) 0.52295(19) 0.39538(12) 0.0475(5) Uani 1 1 d . . . . .
H43 H 0.429628 0.538826 0.441717 0.057 Uiso 1 1 calc R U . . .
C71 C 0.9200(2) 0.2338(2) 0.60301(12) 0.0484(5) Uani 1 1 d . . . . .
H71 H 0.891396 0.185447 0.556398 0.058 Uiso 1 1 calc R U . . .
C129 C 0.0081(2) 0.9909(2) 0.92503(13) 0.0520(5) Uani 1 1 d . . . . .
H129 H 0.049346 1.011341 0.973462 0.062 Uiso 1 1 calc R U . . .
C112 C 0.42750(19) 0.86648(19) 0.60069(12) 0.0450(5) Uani 1 1 d . . . . .
C56 C 0.49546(17) 1.05561(17) 0.21808(12) 0.0406(4) Uani 1 1 d . . . . .
C64 C 0.47277(17) 0.93635(16) 0.20070(11) 0.0374(4) Uani 1 1 d . . . . .
C127 C -0.1730(2) 0.9385(2) 0.83510(14) 0.0513(5) Uani 1 1 d . . . . .
H127 H -0.252141 0.922709 0.821908 0.062 Uiso 1 1 calc R U . . .
C24 C 1.05316(19) 0.63275(18) 0.28762(13) 0.0445(5) Uani 1 1 d . . . . .
H24 H 1.047285 0.665087 0.250344 0.053 Uiso 1 1 calc R U . . .
C69 C 1.00484(19) 0.25499(17) 0.72829(12) 0.0415(4) Uani 1 1 d . . . . .
H69 H 1.036211 0.222983 0.765249 0.050 Uiso 1 1 calc R U . . .
C88 C 0.6204(2) 0.5316(2) 0.92817(13) 0.0500(5) Uani 1 1 d . . . . .
H88 H 0.621977 0.556826 0.976244 0.060 Uiso 1 1 calc R U . . .
C110 C 0.4167(2) 1.0712(2) 0.64104(14) 0.0534(6) Uani 1 1 d . . . . .
H110 H 0.402409 1.139494 0.629634 0.064 Uiso 1 1 calc R U . . .
C27 C 1.0754(2) 0.5358(2) 0.40158(13) 0.0496(5) Uani 1 1 d . . . . .
C25 C 1.0885(2) 0.70021(19) 0.35818(14) 0.0541(6) Uani 1 1 d . . . . .
H25 H 1.105950 0.778555 0.368291 0.065 Uiso 1 1 calc R U . . .
C74 C 0.96252(16) 0.54969(16) 0.71451(12) 0.0375(4) Uani 1 1 d . . . . .
C128 C -0.1093(2) 0.9679(2) 0.90627(15) 0.0563(6) Uani 1 1 d . . . . .
H128 H -0.145378 0.972323 0.941730 0.068 Uiso 1 1 calc R U . . .
C101 C 0.4107(2) 0.49243(18) 0.90254(12) 0.0449(5) Uani 1 1 d . . . . .
H101 H 0.437262 0.512339 0.955126 0.054 Uiso 1 1 calc R U . . .
C21 C 0.94378(17) 0.42132(18) 0.13150(12) 0.0413(4) Uani 1 1 d . . . . .
C34 C 0.8503(2) 0.6020(2) 0.12292(16) 0.0592(6) Uani 1 1 d . . . . .
H34A H 0.776041 0.559879 0.101774 0.089 Uiso 1 1 calc R U . . .
H34B H 0.851950 0.666585 0.104697 0.089 Uiso 1 1 calc R U . . .
H34C H 0.865688 0.628352 0.174209 0.089 Uiso 1 1 calc R U . . .
C38 C 0.41639(17) 0.38978(16) 0.11452(11) 0.0390(4) Uani 1 1 d . . . . .
C17 C 1.1557(2) -0.0026(2) 0.13491(15) 0.0577(6) Uani 1 1 d . . . . .
H17A H 1.112546 0.051528 0.114594 0.087 Uiso 1 1 calc R U . . .
H17B H 1.220577 -0.017207 0.116757 0.087 Uiso 1 1 calc R U . . .
H17C H 1.181614 0.027957 0.186309 0.087 Uiso 1 1 calc R U . . .
C2 C 1.25025(19) -0.0160(2) 0.36861(14) 0.0551(6) Uani 1 1 d . . . . .
H2A H 1.328890 -0.021081 0.379759 0.066 Uiso 1 1 calc R U . . .
C20 C 0.9002(2) 0.3161(2) 0.08043(14) 0.0524(5) Uani 1 1 d . . . . .
H20 H 0.876167 0.313107 0.032094 0.063 Uiso 1 1 calc R U . . .
C136 C 0.2541(2) 0.8949(2) 0.88092(17) 0.0599(6) Uani 1 1 d . . . . .
H13D H 0.231791 0.839461 0.901561 0.090 Uiso 1 1 calc R U . . .
H13E H 0.335758 0.912137 0.898159 0.090 Uiso 1 1 calc R U . . .
H13F H 0.230913 0.864523 0.829490 0.090 Uiso 1 1 calc R U . . .
C125 C -0.17203(17) 0.90040(17) 0.70320(12) 0.0402(4) Uani 1 1 d . . . . .
C70 C 0.9672(2) 0.18725(18) 0.65785(13) 0.0488(5) Uani 1 1 d . . . . .
H70 H 0.973931 0.108939 0.647328 0.059 Uiso 1 1 calc R U . . .
C96 C 0.47319(17) 0.39083(16) 0.67811(11) 0.0379(4) Uani 1 1 d . . . . .
C1 C 1.18407(18) -0.05446(19) 0.29791(13) 0.0442(5) Uani 1 1 d . . . . .
H1A H 1.217373 -0.085184 0.261505 0.053 Uiso 1 1 calc R U . . .
C123 C -0.0658(2) 0.86476(19) 0.60449(13) 0.0488(5) Uani 1 1 d . . . . .
C126 C -0.11706(17) 0.93278(17) 0.78366(12) 0.0406(4) Uani 1 1 d . . . . .
C53 C 0.4396(2) 0.9282(2) 0.07692(14) 0.0537(5) Uani 1 1 d . . . . .
H53 H 0.421146 0.885919 0.028738 0.064 Uiso 1 1 calc R U . . .
C113 C 0.45250(16) 0.86680(16) 0.67238(11) 0.0353(4) Uani 1 1 d . . . . .
C10 C 0.8696(2) -0.1078(2) 0.08854(12) 0.0516(5) Uani 1 1 d . . . . .
H10 H 0.867571 -0.128107 0.040355 0.062 Uiso 1 1 calc R U . . .
C46 C 0.65351(16) 0.46372(16) 0.28698(11) 0.0373(4) Uani 1 1 d . . . . .
C85 C 0.9480(2) 0.2840(2) 0.88848(15) 0.0551(6) Uani 1 1 d . . . . .
H85A H 0.892605 0.326504 0.907781 0.083 Uiso 1 1 calc R U . . .
H85B H 0.961813 0.218913 0.906496 0.083 Uiso 1 1 calc R U . . .
H85C H 0.919450 0.258480 0.836972 0.083 Uiso 1 1 calc R U . . .
C50 C 0.28672(19) 0.38086(19) 0.08501(13) 0.0478(5) Uani 1 1 d . . . . .
H50 H 0.267616 0.363041 0.032606 0.057 Uiso 1 1 calc R U . . .
C118 C 0.54569(19) 1.13785(18) 0.89695(13) 0.0454(5) Uani 1 1 d . . . . .
H118 H 0.561403 1.159448 0.949306 0.055 Uiso 1 1 calc R U . . .
C30 C 0.97246(17) 0.32013(17) 0.22155(13) 0.0418(4) Uani 1 1 d . . . . .
C36 C 0.5942(2) 0.3512(2) 0.08390(14) 0.0538(6) Uani 1 1 d . . . . .
H36 H 0.631380 0.326398 0.048758 0.065 Uiso 1 1 calc R U . . .
C49 C 0.73184(19) 0.57464(19) 0.30935(13) 0.0478(5) Uani 1 1 d . . . . .
H49A H 0.761805 0.600560 0.360794 0.072 Uiso 1 1 calc R U . . .
H49B H 0.688858 0.632149 0.292780 0.072 Uiso 1 1 calc R U . . .
H49C H 0.793970 0.560754 0.288519 0.072 Uiso 1 1 calc R U . . .
C109 C 0.44294(19) 1.07121(17) 0.71216(12) 0.0434(5) Uani 1 1 d . . . . .
H109 H 0.446472 1.138606 0.748415 0.052 Uiso 1 1 calc R U . . .
C9 C 0.7681(2) -0.0879(2) 0.10593(14) 0.0553(6) Uani 1 1 d . . . . .
H9 H 0.699753 -0.094555 0.069776 0.066 Uiso 1 1 calc R U . . .
C84 C 1.05930(19) 0.3602(2) 0.91096(12) 0.0449(5) Uani 1 1 d . . . . .
H84 H 1.085344 0.386580 0.963621 0.054 Uiso 1 1 calc R U . . .
C54 C 0.4611(2) 1.0460(2) 0.09503(15) 0.0594(6) Uani 1 1 d . . . . .
H54 H 0.456181 1.081531 0.059280 0.071 Uiso 1 1 calc R U . . .
C41 C 0.34418(18) 0.48777(19) 0.26910(12) 0.0435(5) Uani 1 1 d . . . . .
H41 H 0.278219 0.482632 0.231453 0.052 Uiso 1 1 calc R U . . .
C66 C 0.4372(2) 1.18912(19) 0.31821(15) 0.0519(6) Uani 1 1 d . . . . .
H66A H 0.429989 1.246997 0.293771 0.078 Uiso 1 1 calc R U . . .
H66B H 0.459820 1.224820 0.369201 0.078 Uiso 1 1 calc R U . . .
H66C H 0.364889 1.144331 0.304052 0.078 Uiso 1 1 calc R U . . .
C78 C 1.0544(2) 0.5709(2) 0.93587(13) 0.0536(5) Uani 1 1 d . . . . .
H78 H 1.074524 0.573904 0.984202 0.064 Uiso 1 1 calc R U . . .
C42 C 0.33996(19) 0.5159(2) 0.33895(13) 0.0485(5) Uani 1 1 d . . . . .
H42 H 0.270258 0.530597 0.348290 0.058 Uiso 1 1 calc R U . . .
C105 C 0.5815(2) 0.9522(2) 0.92261(12) 0.0472(5) Uani 1 1 d . . . . .
H105 H 0.605434 0.994989 0.970748 0.057 Uiso 1 1 calc R U . . .
C111 C 0.4113(2) 0.9722(2) 0.58701(13) 0.0536(5) Uani 1 1 d . . . . .
H111 H 0.396551 0.975605 0.540028 0.064 Uiso 1 1 calc R U . . .
C94 C 0.2878(2) 0.3379(2) 0.59311(13) 0.0518(5) Uani 1 1 d . . . . .
H94 H 0.240643 0.317794 0.545964 0.062 Uiso 1 1 calc R U . . .
C3 C 1.2020(2) 0.0299(2) 0.42316(13) 0.0558(6) Uani 1 1 d . . . . .
H3 H 1.249279 0.058799 0.470059 0.067 Uiso 1 1 calc R U . . .
C26 C 1.0983(2) 0.6532(2) 0.41391(14) 0.0558(6) Uani 1 1 d . . . . .
H26 H 1.120768 0.700870 0.460933 0.067 Uiso 1 1 calc R U . . .
C97 C 0.60295(17) 0.41327(17) 0.70753(12) 0.0402(4) Uani 1 1 d . . . . .
C62 C 0.4800(2) 0.80366(18) 0.28429(13) 0.0462(5) Uani 1 1 d . . . . .
H62 H 0.449710 0.736975 0.247167 0.055 Uiso 1 1 calc R U . . .
C120 C 0.13617(18) 0.94958(19) 0.71912(13) 0.0457(5) Uani 1 1 d . . . . .
H120 H 0.202869 0.978478 0.756547 0.055 Uiso 1 1 calc R U . . .
C68 C 0.5362(2) 0.6853(2) 0.12136(17) 0.0603(6) Uani 1 1 d . . . . .
H68A H 0.567726 0.708276 0.172728 0.090 Uiso 1 1 calc R U . . .
H68B H 0.590270 0.708906 0.100212 0.090 Uiso 1 1 calc R U . . .
H68C H 0.520296 0.603488 0.104044 0.090 Uiso 1 1 calc R U . . .
C33 C 0.9406(2) 0.5250(2) 0.10408(13) 0.0477(5) Uani 1 1 d . . . . .
H33 H 0.920689 0.497203 0.051527 0.057 Uiso 1 1 calc R U . . .
C57 C 0.52770(17) 1.11140(16) 0.29844(13) 0.0415(5) Uani 1 1 d . . . . .
C102 C 0.3359(2) 0.5840(2) 0.88277(16) 0.0560(6) Uani 1 1 d . . . . .
H10E H 0.311991 0.569131 0.831495 0.084 Uiso 1 1 calc R U . . .
H10F H 0.378716 0.657772 0.904796 0.084 Uiso 1 1 calc R U . . .
H10G H 0.269717 0.582829 0.899550 0.084 Uiso 1 1 calc R U . . .
C122 C 0.0412(2) 0.8762(2) 0.59239(14) 0.0571(6) Uani 1 1 d . . . . .
H122 H 0.046121 0.854764 0.545550 0.069 Uiso 1 1 calc R U . . .
C18 C 0.9278(2) 0.21744(19) 0.16962(15) 0.0545(6) Uani 1 1 d . . . . .
H18 H 0.922661 0.150456 0.182438 0.065 Uiso 1 1 calc R U . . .
C60 C 0.5579(2) 0.8997(2) 0.41055(14) 0.0544(6) Uani 1 1 d . . . . .
H60 H 0.581269 0.895176 0.457465 0.065 Uiso 1 1 calc R U . . .
C104 C 0.5873(2) 0.8353(2) 0.90542(13) 0.0517(5) Uani 1 1 d . . . . .
H104 H 0.615507 0.801017 0.941689 0.062 Uiso 1 1 calc R U . . .
C67 C 0.4260(2) 0.74087(19) 0.10096(13) 0.0499(5) Uani 1 1 d . . . . .
H67 H 0.397910 0.719098 0.048355 0.060 Uiso 1 1 calc R U . . .
C76 C 1.0049(2) 0.67046(19) 0.84670(14) 0.0526(6) Uani 1 1 d . . . . .
H76 H 0.990693 0.737761 0.834081 0.063 Uiso 1 1 calc R U . . .
C11 C 0.97473(19) -0.09868(17) 0.14024(11) 0.0410(4) Uani 1 1 d . . . . .
C83 C 1.0527(2) 0.6086(2) 0.69310(14) 0.0504(5) Uani 1 1 d . . . . .
H83A H 1.030917 0.592527 0.641749 0.076 Uiso 1 1 calc R U . . .
H83B H 1.125499 0.580538 0.709187 0.076 Uiso 1 1 calc R U . . .
H83C H 1.058276 0.689800 0.714895 0.076 Uiso 1 1 calc R U . . .
C29 C 1.01551(17) 0.33852(17) 0.30186(13) 0.0418(5) Uani 1 1 d . . . . .
C16 C 1.0803(2) -0.11363(19) 0.11444(13) 0.0492(5) Uani 1 1 d . . . . .
H16 H 1.053996 -0.141335 0.061812 0.059 Uiso 1 1 calc R U . . .
C116 C 0.4214(3) 0.7604(2) 0.53969(14) 0.0652(7) Uani 1 1 d . . . . .
H11D H 0.496413 0.734708 0.544039 0.098 Uiso 1 1 calc R U . . .
H11E H 0.393425 0.777608 0.494765 0.098 Uiso 1 1 calc R U . . .
H11F H 0.370474 0.701413 0.541374 0.098 Uiso 1 1 calc R U . . .
C121 C 0.1387(2) 0.9185(2) 0.64874(15) 0.0559(6) Uani 1 1 d . . . . .
H121 H 0.208147 0.926283 0.639091 0.067 Uiso 1 1 calc R U . . .
C77 C 1.0347(3) 0.6713(2) 0.91746(15) 0.0627(7) Uani 1 1 d . . . . .
H77 H 1.041714 0.740063 0.953291 0.075 Uiso 1 1 calc R U . . .
C32 C 1.1224(2) 0.2759(2) 0.32133(16) 0.0554(6) Uani 1 1 d . . . . .
H32A H 1.103518 0.194993 0.299219 0.083 Uiso 1 1 calc R U . . .
H32B H 1.149808 0.291139 0.372586 0.083 Uiso 1 1 calc R U . . .
H32C H 1.180922 0.302222 0.304394 0.083 Uiso 1 1 calc R U . . .
C135 C 0.1968(2) 1.0035(2) 0.90234(13) 0.0498(5) Uani 1 1 d . . . . .
H135 H 0.217761 1.029449 0.954964 0.060 Uiso 1 1 calc R U . . .
C52 C 0.44438(18) 0.87062(18) 0.12813(12) 0.0431(5) Uani 1 1 d . . . . .
C61 C 0.5131(2) 0.8015(2) 0.35442(14) 0.0546(6) Uani 1 1 d . . . . .
H61 H 0.505226 0.732445 0.364485 0.066 Uiso 1 1 calc R U . . .
C87 C 0.7217(2) 0.5393(2) 0.91090(14) 0.0561(6) Uani 1 1 d . . . . .
H87 H 0.789431 0.570142 0.946961 0.067 Uiso 1 1 calc R U . . .
C19 C 0.8914(2) 0.2161(2) 0.09884(15) 0.0593(6) Uani 1 1 d . . . . .
H19 H 0.860654 0.147834 0.063233 0.071 Uiso 1 1 calc R U . . .
C86 C 0.72204(18) 0.5011(2) 0.84005(14) 0.0503(5) Uani 1 1 d . . . . .
H86 H 0.789796 0.505388 0.827921 0.060 Uiso 1 1 calc R U . . .
C51 C 0.2273(2) 0.2862(2) 0.10162(18) 0.0658(7) Uani 1 1 d . . . . .
H51A H 0.250894 0.213769 0.079680 0.099 Uiso 1 1 calc R U . . .
H51B H 0.145867 0.285648 0.082962 0.099 Uiso 1 1 calc R U . . .
H51C H 0.247687 0.299415 0.152727 0.099 Uiso 1 1 calc R U . . .
C82 C 0.8616(3) 0.3980(3) 0.55313(15) 0.0715(8) Uani 1 1 d . . . . .
H82A H 0.844318 0.337051 0.508931 0.107 Uiso 1 1 calc R U . . .
H82B H 0.914941 0.455617 0.552226 0.107 Uiso 1 1 calc R U . . .
H82C H 0.792503 0.431018 0.558629 0.107 Uiso 1 1 calc R U . . .
C15 C 0.8278(2) -0.1056(2) 0.32973(14) 0.0495(5) Uani 1 1 d . . . . .
H15A H 0.747010 -0.113458 0.305993 0.074 Uiso 1 1 calc R U . . .
H15B H 0.840621 -0.082797 0.380843 0.074 Uiso 1 1 calc R U . . .
H15C H 0.858342 -0.177550 0.315350 0.074 Uiso 1 1 calc R U . . .
C14 C 1.0351(3) 0.0842(3) 0.47101(14) 0.0658(7) Uani 1 1 d . . . . .
H14A H 0.996126 0.149580 0.463525 0.099 Uiso 1 1 calc R U . . .
H14B H 1.096077 0.107215 0.515260 0.099 Uiso 1 1 calc R U . . .
H14C H 0.982037 0.027753 0.473371 0.099 Uiso 1 1 calc R U . . .
C133 C -0.1702(3) 0.8206(3) 0.54100(17) 0.0824(9) Uani 1 1 d . . . . .
H13G H -0.221536 0.774036 0.552804 0.124 Uiso 1 1 calc R U . . .
H13H H -0.147768 0.775558 0.500697 0.124 Uiso 1 1 calc R U . . .
H13I H -0.208080 0.883987 0.528962 0.124 Uiso 1 1 calc R U . . .
C99 C 0.4539(3) 0.3552(3) 0.54475(16) 0.0779(9) Uani 1 1 d . . . . .
H99A H 0.461882 0.430446 0.539605 0.117 Uiso 1 1 calc R U . . .
H99B H 0.402787 0.305542 0.501321 0.117 Uiso 1 1 calc R U . . .
H99C H 0.527460 0.325733 0.553899 0.117 Uiso 1 1 calc R U . . .
C119 C 0.6408(2) 1.1975(2) 0.88074(16) 0.0588(6) Uani 1 1 d . . . . .
H11G H 0.713639 1.179128 0.906215 0.088 Uiso 1 1 calc R U . . .
H11H H 0.637101 1.278832 0.895742 0.088 Uiso 1 1 calc R U . . .
H11I H 0.631647 1.172275 0.830017 0.088 Uiso 1 1 calc R U . . .
C31 C 1.0909(4) 0.4890(3) 0.46492(18) 0.0849(10) Uani 1 1 d . . . . .
H31A H 1.167717 0.468364 0.479131 0.127 Uiso 1 1 calc R U . . .
H31B H 1.037727 0.422563 0.451641 0.127 Uiso 1 1 calc R U . . .
H31C H 1.077017 0.546313 0.504279 0.127 Uiso 1 1 calc R U . . .
C65 C 0.6184(3) 1.1099(3) 0.46046(17) 0.0814(9) Uani 1 1 d . . . . .
H65A H 0.650721 1.166154 0.444336 0.122 Uiso 1 1 calc R U . . .
H65B H 0.677126 1.089113 0.496265 0.122 Uiso 1 1 calc R U . . .
H65C H 0.559116 1.141194 0.480760 0.122 Uiso 1 1 calc R U . . .
C48 C 0.6472(3) 0.5151(3) 0.44730(14) 0.0692(7) Uani 1 1 d . . . . .
H48A H 0.703802 0.470080 0.431062 0.104 Uiso 1 1 calc R U . . .
H48B H 0.625546 0.486858 0.482183 0.104 Uiso 1 1 calc R U . . .
H48C H 0.678303 0.593564 0.468769 0.104 Uiso 1 1 calc R U . . .
H9A H 1.202(3) 0.338(3) 0.8860(19) 0.083 Uiso 1 1 d . U . . .
H15 H 0.205(3) 1.154(3) 0.8840(17) 0.073(9) Uiso 1 1 d . . . . .
H10A H 0.801(3) 0.557(3) 0.6936(17) 0.073(9) Uiso 1 1 d . . . . .
H13 H 0.611(3) 0.736(3) 0.6794(17) 0.076(10) Uiso 1 1 d . . . . .
H11 H 0.613(3) 0.556(3) 0.6844(17) 0.071(9) Uiso 1 1 d . . . . .
H2 H 0.883(3) 0.141(3) 0.3268(19) 0.085 Uiso 1 1 d . U . . .
H14 H 0.378(3) 1.141(3) 0.8729(18) 0.078(10) Uiso 1 1 d . . . . .
H5 H 0.679(3) 0.321(3) 0.3127(18) 0.079(10) Uiso 1 1 d . . . . .
H4 H 1.100(3) 0.550(3) 0.1227(17) 0.066(9) Uiso 1 1 d . . . . .
H1 H 1.098(3) -0.259(3) 0.1343(18) 0.081(10) Uiso 1 1 d . . . . .
H6 H 0.295(4) 0.545(4) 0.116(2) 0.100(12) Uiso 1 1 d . . . . .
H7 H 0.294(3) 0.736(3) 0.1280(19) 0.076(10) Uiso 1 1 d . . . . .
H8A H 0.683(3) 1.138(3) 0.3219(18) 0.075(10) Uiso 1 1 d . . . . .
H3A H 0.870(4) 0.333(3) 0.321(2) 0.098(12) Uiso 1 1 d . . . . .
H16A H -0.204(4) 0.734(4) 0.684(2) 0.118 Uiso 1 1 d . U . . .
H12 H 0.388(3) 0.331(3) 0.8783(17) 0.073(9) Uiso 1 1 d . . . . .

loop_
_atom_site_aniso_label
_atom_site_aniso_U_11
_atom_site_aniso_U_22
_atom_site_aniso_U_33
_atom_site_aniso_U_23
_atom_site_aniso_U_13
_atom_site_aniso_U_12
O13 0.0402(8) 0.0284(7) 0.0652(9) 0.0125(6) 0.0253(7) 0.0080(6)
O2 0.0380(8) 0.0343(7) 0.0685(10) 0.0158(7) 0.0272(7) 0.0092(6)
O10 0.0333(7) 0.0405(8) 0.0849(12) 0.0349(8) 0.0171(7) 0.0103(6)
O11 0.0412(8) 0.0412(8) 0.0834(11) 0.0326(8) 0.0351(8) 0.0112(7)
O12 0.0454(9) 0.0400(8) 0.0744(11) 0.0222(7) 0.0310(8) 0.0073(7)
O4 0.0443(9) 0.0464(9) 0.0800(11) 0.0300(8) 0.0289(8) 0.0064(7)
O16 0.0307(7) 0.0343(7) 0.0817(11) 0.0214(7) 0.0125(7) -0.0002(6)
O5 0.0298(7) 0.0419(8) 0.0751(10) 0.0298(7) 0.0135(7) 0.0085(6)
O8 0.0332(8) 0.0285(7) 0.0926(12) 0.0144(7) 0.0182(8) 0.0006(6)
O7 0.0466(9) 0.0344(8) 0.0895(13) 0.0117(8) 0.0261(9) 0.0007(7)
O14 0.0459(9) 0.0323(7) 0.0832(11) 0.0147(7) 0.0287(8) 0.0106(6)
O3 0.0400(8) 0.0445(8) 0.0873(12) 0.0386(8) 0.0296(8) 0.0107(7)
O9 0.0409(8) 0.0494(9) 0.0747(11) 0.0324(8) 0.0230(7) 0.0128(7)
O6 0.0370(8) 0.0435(8) 0.0766(11) 0.0235(8) 0.0126(7) 0.0085(7)
O15 0.0404(8) 0.0393(8) 0.0938(13) 0.0230(8) 0.0193(8) 0.0008(7)
O1 0.0605(10) 0.0388(8) 0.0954(13) 0.0194(8) 0.0468(10) 0.0125(7)
C107 0.0274(9) 0.0287(9) 0.0473(10) 0.0124(8) 0.0131(7) 0.0050(7)
C90 0.0321(9) 0.0279(9) 0.0528(11) 0.0164(8) 0.0165(8) 0.0060(7)
C131 0.0330(9) 0.0287(9) 0.0545(11) 0.0180(8) 0.0156(8) 0.0058(7)
C13 0.0304(9) 0.0297(9) 0.0452(10) 0.0153(7) 0.0135(8) 0.0054(7)
C40 0.0330(9) 0.0286(9) 0.0436(10) 0.0128(7) 0.0113(8) 0.0030(7)
C80 0.0278(9) 0.0307(9) 0.0447(10) 0.0121(8) 0.0150(7) 0.0048(7)
C115 0.0309(9) 0.0278(9) 0.0502(11) 0.0125(8) 0.0145(8) 0.0029(7)
C114 0.0323(9) 0.0268(9) 0.0492(11) 0.0108(8) 0.0155(8) 0.0062(7)
C23 0.0279(9) 0.0343(10) 0.0519(11) 0.0173(8) 0.0145(8) 0.0076(7)
C132 0.0331(10) 0.0284(9) 0.0545(11) 0.0185(8) 0.0149(8) 0.0070(7)
C81 0.0272(8) 0.0312(9) 0.0438(10) 0.0127(8) 0.0152(7) 0.0047(7)
C106 0.0341(10) 0.0338(10) 0.0459(10) 0.0106(8) 0.0148(8) 0.0053(8)
C63 0.0310(9) 0.0298(9) 0.0556(12) 0.0135(8) 0.0185(8) 0.0067(7)
C4 0.0492(12) 0.0445(11) 0.0440(11) 0.0161(9) 0.0140(9) 0.0086(9)
C5 0.0334(10) 0.0320(9) 0.0457(10) 0.0174(8) 0.0153(8) 0.0073(7)
C91 0.0337(10) 0.0270(8) 0.0543(11) 0.0161(8) 0.0178(8) 0.0061(7)
C22 0.0294(9) 0.0332(9) 0.0566(12) 0.0175(8) 0.0178(8) 0.0052(7)
C39 0.0323(9) 0.0261(8) 0.0475(10) 0.0127(7) 0.0152(8) 0.0045(7)
C45 0.0339(10) 0.0281(9) 0.0453(10) 0.0122(7) 0.0126(8) 0.0033(7)
C108 0.0260(9) 0.0331(9) 0.0486(10) 0.0142(8) 0.0133(7) 0.0031(7)
C58 0.0296(9) 0.0314(9) 0.0559(12) 0.0108(8) 0.0153(8) 0.0049(7)
C44 0.0461(11) 0.0374(10) 0.0439(11) 0.0141(8) 0.0092(9) 0.0015(9)
C47 0.0312(9) 0.0297(9) 0.0495(11) 0.0128(8) 0.0125(8) 0.0024(7)
C28 0.0326(10) 0.0381(10) 0.0577(12) 0.0223(9) 0.0176(8) 0.0077(8)
C100 0.0477(12) 0.0389(11) 0.0781(16) 0.0216(10) 0.0323(11) 0.0148(9)
C92 0.0342(10) 0.0457(11) 0.0567(12) 0.0158(9) 0.0186(9) 0.0033(9)
C59 0.0361(11) 0.0478(12) 0.0560(13) 0.0113(10) 0.0121(9) 0.0051(9)
C12 0.0344(9) 0.0278(8) 0.0442(10) 0.0139(7) 0.0137(8) 0.0042(7)
C89 0.0383(10) 0.0336(10) 0.0509(11) 0.0156(8) 0.0148(8) 0.0056(8)
C55 0.0538(13) 0.0366(11) 0.0794(16) 0.0287(11) 0.0278(12) 0.0089(9)
C93 0.0362(11) 0.0553(13) 0.0658(14) 0.0182(11) 0.0130(10) 0.0038(10)
C134 0.0381(11) 0.0427(11) 0.0795(16) 0.0280(11) 0.0145(11) 0.0103(9)
C73 0.0285(9) 0.0344(9) 0.0462(10) 0.0160(8) 0.0151(8) 0.0052(7)
C75 0.0335(10) 0.0304(9) 0.0551(11) 0.0135(8) 0.0190(8) 0.0055(8)
C37 0.0573(13) 0.0428(11) 0.0424(11) 0.0064(9) 0.0142(10) 0.0036(10)
C35 0.0379(11) 0.0452(11) 0.0635(14) 0.0119(10) 0.0232(10) 0.0057(9)
C8 0.0327(10) 0.0497(12) 0.0625(14) 0.0205(10) 0.0080(9) 0.0045(9)
C103 0.0511(12) 0.0342(10) 0.0579(13) 0.0207(9) 0.0165(10) 0.0089(9)
C7 0.0325(9) 0.0312(9) 0.0496(11) 0.0165(8) 0.0132(8) 0.0035(7)
C72 0.0349(10) 0.0528(12) 0.0441(11) 0.0162(9) 0.0127(8) 0.0033(9)
C95 0.0500(12) 0.0407(11) 0.0537(12) 0.0202(9) 0.0205(10) 0.0089(9)
C130 0.0407(11) 0.0341(10) 0.0534(12) 0.0173(9) 0.0128(9) 0.0041(8)
C6 0.0306(9) 0.0315(9) 0.0514(11) 0.0147(8) 0.0175(8) 0.0070(7)
C79 0.0339(10) 0.0421(11) 0.0431(10) 0.0134(8) 0.0154(8) 0.0061(8)
C124 0.0342(10) 0.0301(9) 0.0549(12) 0.0158(8) 0.0135(8) 0.0057(7)
C98 0.0316(10) 0.0313(9) 0.0625(12) 0.0197(9) 0.0172(9) 0.0067(7)
C117 0.0406(11) 0.0368(11) 0.0652(14) 0.0096(10) 0.0178(10) -0.0023(9)
C43 0.0581(14) 0.0432(11) 0.0464(11) 0.0108(9) 0.0254(10) 0.0040(10)
C71 0.0458(12) 0.0474(12) 0.0468(11) 0.0009(9) 0.0184(9) -0.0022(9)
C129 0.0581(14) 0.0484(12) 0.0545(13) 0.0195(10) 0.0197(11) 0.0051(10)
C112 0.0406(11) 0.0474(12) 0.0454(11) 0.0132(9) 0.0105(9) 0.0051(9)
C56 0.0334(10) 0.0318(10) 0.0640(13) 0.0199(9) 0.0195(9) 0.0076(8)
C64 0.0322(9) 0.0291(9) 0.0559(12) 0.0141(8) 0.0188(8) 0.0051(7)
C127 0.0397(12) 0.0517(13) 0.0746(16) 0.0269(11) 0.0270(11) 0.0074(10)
C24 0.0438(11) 0.0336(10) 0.0596(13) 0.0194(9) 0.0148(9) 0.0046(8)
C69 0.0459(11) 0.0328(10) 0.0517(11) 0.0151(8) 0.0207(9) 0.0095(8)
C88 0.0481(13) 0.0474(12) 0.0514(12) 0.0159(10) 0.0083(10) 0.0053(10)
C110 0.0574(14) 0.0425(12) 0.0662(14) 0.0298(11) 0.0130(11) 0.0109(10)
C27 0.0485(13) 0.0543(13) 0.0540(13) 0.0214(10) 0.0219(10) 0.0121(10)
C25 0.0591(14) 0.0340(11) 0.0679(15) 0.0130(10) 0.0182(11) 0.0085(10)
C74 0.0296(9) 0.0324(9) 0.0579(12) 0.0221(8) 0.0153(8) 0.0080(7)
C128 0.0611(15) 0.0558(14) 0.0664(15) 0.0237(11) 0.0356(12) 0.0065(11)
C101 0.0483(12) 0.0400(11) 0.0524(12) 0.0143(9) 0.0235(9) 0.0065(9)
C21 0.0354(10) 0.0403(11) 0.0527(12) 0.0154(9) 0.0180(9) 0.0055(8)
C34 0.0447(13) 0.0575(14) 0.0857(18) 0.0390(13) 0.0170(12) 0.0121(11)
C38 0.0372(10) 0.0312(9) 0.0473(11) 0.0121(8) 0.0095(8) 0.0042(8)
C17 0.0633(15) 0.0503(13) 0.0766(16) 0.0273(12) 0.0385(13) 0.0056(11)
C2 0.0309(10) 0.0693(15) 0.0663(15) 0.0280(12) 0.0075(10) 0.0091(10)
C20 0.0509(13) 0.0505(13) 0.0545(13) 0.0089(10) 0.0200(10) 0.0020(10)
C136 0.0426(12) 0.0527(14) 0.0864(18) 0.0335(13) 0.0083(12) 0.0084(10)
C125 0.0303(9) 0.0319(9) 0.0619(12) 0.0208(9) 0.0117(8) 0.0045(8)
C70 0.0535(13) 0.0334(10) 0.0608(13) 0.0075(9) 0.0247(11) 0.0048(9)
C96 0.0369(10) 0.0305(9) 0.0541(12) 0.0182(8) 0.0198(9) 0.0080(8)
C1 0.0324(10) 0.0491(12) 0.0591(12) 0.0228(10) 0.0189(9) 0.0093(9)
C123 0.0486(12) 0.0413(11) 0.0550(13) 0.0126(9) 0.0144(10) 0.0054(9)
C126 0.0344(10) 0.0322(9) 0.0627(12) 0.0205(9) 0.0193(9) 0.0071(8)
C53 0.0562(14) 0.0582(14) 0.0535(13) 0.0209(11) 0.0217(11) 0.0110(11)
C113 0.0292(9) 0.0320(9) 0.0455(10) 0.0116(8) 0.0113(8) 0.0048(7)
C10 0.0625(15) 0.0469(12) 0.0424(11) 0.0142(9) 0.0093(10) 0.0015(10)
C46 0.0316(9) 0.0316(9) 0.0515(11) 0.0164(8) 0.0123(8) 0.0041(7)
C85 0.0503(13) 0.0589(14) 0.0744(16) 0.0367(12) 0.0295(12) 0.0093(11)
C50 0.0384(11) 0.0448(11) 0.0507(12) 0.0096(9) 0.0023(9) 0.0044(9)
C118 0.0461(12) 0.0344(10) 0.0520(12) 0.0052(9) 0.0158(9) 0.0035(9)
C30 0.0358(10) 0.0313(10) 0.0646(13) 0.0182(9) 0.0205(9) 0.0077(8)
C36 0.0540(13) 0.0528(13) 0.0571(13) 0.0061(10) 0.0301(11) 0.0051(11)
C49 0.0378(11) 0.0402(11) 0.0642(13) 0.0178(10) 0.0107(9) -0.0038(9)
C109 0.0432(11) 0.0306(9) 0.0575(12) 0.0165(9) 0.0125(9) 0.0073(8)
C9 0.0466(13) 0.0568(14) 0.0555(14) 0.0201(11) 0.0000(10) 0.0023(11)
C84 0.0427(11) 0.0539(12) 0.0462(11) 0.0238(10) 0.0166(9) 0.0108(9)
C54 0.0650(16) 0.0579(14) 0.0731(16) 0.0378(13) 0.0290(13) 0.0131(12)
C41 0.0354(10) 0.0442(11) 0.0518(12) 0.0141(9) 0.0139(9) 0.0061(8)
C66 0.0407(12) 0.0356(11) 0.0791(16) 0.0110(10) 0.0226(11) 0.0100(9)
C78 0.0604(14) 0.0561(13) 0.0436(11) 0.0058(10) 0.0224(10) 0.0042(11)
C42 0.0397(11) 0.0499(12) 0.0623(13) 0.0153(10) 0.0259(10) 0.0079(9)
C105 0.0480(12) 0.0480(12) 0.0456(11) 0.0142(9) 0.0128(9) 0.0065(9)
C111 0.0550(13) 0.0594(14) 0.0507(13) 0.0273(11) 0.0109(10) 0.0100(11)
C94 0.0482(13) 0.0502(12) 0.0541(13) 0.0174(10) 0.0081(10) 0.0081(10)
C3 0.0463(13) 0.0636(15) 0.0501(13) 0.0185(11) 0.0002(10) 0.0022(11)
C26 0.0603(15) 0.0511(13) 0.0528(13) 0.0074(10) 0.0192(11) 0.0099(11)
C97 0.0354(10) 0.0338(10) 0.0639(13) 0.0226(9) 0.0258(9) 0.0082(8)
C62 0.0514(13) 0.0303(10) 0.0617(13) 0.0151(9) 0.0224(10) 0.0047(9)
C120 0.0311(10) 0.0490(12) 0.0634(13) 0.0222(10) 0.0176(9) 0.0070(9)
C68 0.0589(15) 0.0413(12) 0.0877(18) 0.0116(12) 0.0391(14) 0.0134(11)
C33 0.0455(12) 0.0500(12) 0.0548(12) 0.0240(10) 0.0172(10) 0.0043(10)
C57 0.0313(10) 0.0268(9) 0.0671(13) 0.0111(9) 0.0179(9) 0.0030(8)
C102 0.0538(14) 0.0406(12) 0.0829(17) 0.0187(11) 0.0337(12) 0.0134(10)
C122 0.0635(15) 0.0546(14) 0.0603(14) 0.0149(11) 0.0304(12) 0.0151(12)
C18 0.0562(14) 0.0310(10) 0.0788(17) 0.0168(10) 0.0232(12) 0.0029(9)
C60 0.0512(13) 0.0606(14) 0.0572(13) 0.0248(11) 0.0166(11) 0.0162(11)
C104 0.0601(14) 0.0497(12) 0.0510(12) 0.0257(10) 0.0138(10) 0.0116(11)
C67 0.0525(13) 0.0392(11) 0.0561(13) 0.0057(9) 0.0209(10) 0.0030(9)
C76 0.0619(15) 0.0309(10) 0.0683(15) 0.0108(10) 0.0280(12) 0.0085(9)
C11 0.0491(12) 0.0317(9) 0.0434(11) 0.0111(8) 0.0155(9) 0.0031(8)
C83 0.0416(12) 0.0481(12) 0.0718(15) 0.0298(11) 0.0208(10) 0.0008(9)
C29 0.0328(10) 0.0375(10) 0.0662(13) 0.0267(10) 0.0200(9) 0.0082(8)
C16 0.0618(14) 0.0439(12) 0.0501(12) 0.0131(9) 0.0297(11) 0.0075(10)
C116 0.0810(19) 0.0612(15) 0.0469(13) 0.0075(11) 0.0161(12) 0.0086(13)
C121 0.0443(13) 0.0625(15) 0.0710(15) 0.0210(12) 0.0309(11) 0.0131(11)
C77 0.0793(18) 0.0397(12) 0.0626(15) -0.0034(11) 0.0288(13) 0.0061(12)
C32 0.0424(12) 0.0501(13) 0.0876(18) 0.0366(12) 0.0239(12) 0.0170(10)
C135 0.0429(12) 0.0457(12) 0.0580(13) 0.0182(10) 0.0072(10) -0.0011(10)
C52 0.0392(11) 0.0385(11) 0.0564(12) 0.0155(9) 0.0199(9) 0.0058(8)
C61 0.0600(15) 0.0432(12) 0.0708(15) 0.0281(11) 0.0236(12) 0.0110(10)
C87 0.0379(12) 0.0581(14) 0.0657(15) 0.0196(11) 0.0031(10) 0.0003(10)
C19 0.0630(16) 0.0383(12) 0.0708(16) 0.0036(11) 0.0226(13) -0.0023(11)
C86 0.0298(10) 0.0519(13) 0.0714(15) 0.0209(11) 0.0153(10) 0.0037(9)
C51 0.0427(13) 0.0433(13) 0.101(2) 0.0141(13) 0.0107(13) -0.0034(10)
C82 0.0782(19) 0.085(2) 0.0495(14) 0.0284(13) 0.0069(13) 0.0064(15)
C15 0.0483(12) 0.0430(11) 0.0683(14) 0.0223(10) 0.0286(11) 0.0032(9)
C14 0.0745(18) 0.0748(18) 0.0482(13) 0.0128(12) 0.0230(12) 0.0107(14)
C133 0.0679(19) 0.099(2) 0.0618(17) 0.0062(16) 0.0074(14) -0.0065(17)
C99 0.081(2) 0.106(2) 0.0605(16) 0.0322(16) 0.0331(15) 0.0175(18)
C119 0.0453(13) 0.0383(12) 0.0873(18) 0.0138(11) 0.0151(12) -0.0037(10)
C31 0.115(3) 0.085(2) 0.0658(18) 0.0359(16) 0.0298(18) 0.0083(19)
C65 0.087(2) 0.0665(18) 0.0661(17) 0.0032(14) -0.0011(15) -0.0006(16)
C48 0.0632(16) 0.091(2) 0.0476(13) 0.0216(13) 0.0056(12) 0.0066(15)

loop_
_atom_type_symbol
_atom_type_description
_atom_type_scat_dispersion_real
_atom_type_scat_dispersion_imag
_atom_type_scat_source
C C 0.0181 0.0091 'International Tables Vol C Tables 4.2.6.8 and 6.1.1.4'
H H 0.0000 0.0000 'International Tables Vol C Tables 4.2.6.8 and 6.1.1.4'
O O 0.0492 0.0322 'International Tables Vol C Tables 4.2.6.8 and 6.1.1.4'

loop_
_geom_angle_atom_site_label_1
_geom_angle_atom_site_label_2
_geom_angle_atom_site_label_3
_geom_angle
_geom_angle_site_symmetry_1
_geom_angle_site_symmetry_3
_geom_angle_publ_flag
C114 O13 H13 111(2) . . ?
C6 O2 H2 104(2) . . ?
C74 O10 H10A 109(2) . . ?
C97 O11 H11 111(2) . . ?
C101 O12 H12 107(2) . . ?
C33 O4 H4 109(2) . . ?
C125 O16 H16A 114(3) . . ?
C46 O5 H5 110(2) . . ?
C57 O8 H8A 105(2) . . ?
C67 O7 H7 109(3) . . ?
C118 O14 H14 111(2) . . ?
C29 O3 H3A 108(3) . . ?
C84 O9 H9A 110(2) . . ?
C50 O6 H6 106(2) . . ?
C135 O15 H15 114(2) . . ?
C16 O1 H1 107(2) . . ?
C115 C107 C106 118.79(18) . . ?
C115 C107 C108 107.48(17) . . ?
C106 C107 C108 133.57(17) . . ?
C89 C90 C91 133.37(18) . . ?
C98 C90 C91 107.20(17) . . ?
C98 C90 C89 119.24(19) . . ?
C130 C131 C132 133.44(19) . . ?
C126 C131 C132 107.31(18) . . ?
C126 C131 C130 119.16(19) . . ?
C5 C13 C12 108.33(16) . . ?
C1 C13 C5 119.52(19) . . ?
C1 C13 C12 132.12(19) . . ?
C45 C40 C39 108.21(17) . . ?
C41 C40 C39 131.73(18) . . ?
C41 C40 C45 120.03(18) . . ?
C75 C80 C81 107.29(17) . . ?
C75 C80 C79 119.39(18) . . ?
C79 C80 C81 133.14(18) . . ?
C107 C115 C114 111.55(17) . . ?
C103 C115 C107 122.48(19) . . ?
C103 C115 C114 125.95(18) . . ?
O13 C114 C115 112.04(16) . . ?
O13 C114 C117 106.54(16) . . ?
O13 C114 C113 113.19(16) . . ?
C115 C114 C117 110.73(17) . . ?
C115 C114 C113 101.45(15) . . ?
C113 C114 C117 113.01(17) . . ?
C28 C23 C22 108.69(17) . . ?
C24 C23 C22 131.98(19) . . ?
C24 C23 C28 119.3(2) . . ?
C124 C132 C131 108.45(17) . . ?
C120 C132 C131 132.1(2) . . ?
C120 C132 C124 119.4(2) . . ?
C73 C81 C80 108.19(16) . . ?
C69 C81 C80 131.79(18) . . ?
C69 C81 C73 119.99(18) . . ?
C107 C106 C118 126.03(18) . . ?
C105 C106 C107 117.33(18) . . ?
C105 C106 C118 116.58(19) . . ?
C58 C63 C64 108.65(17) . . ?
C62 C63 C58 119.3(2) . . ?
C62 C63 C64 132.04(19) . . ?
C5 C4 C3 117.0(2) . . ?
C5 C4 C14 123.4(2) . . ?
C3 C4 C14 119.6(2) . . ?
C13 C5 C6 110.52(17) . . ?
C4 C5 C13 121.73(19) . . ?
C4 C5 C6 127.74(18) . . ?
C92 C91 C90 131.93(19) . . ?
C92 C91 C96 119.7(2) . . ?
C96 C91 C90 108.38(17) . . ?
C21 C22 C23 133.69(18) . . ?
C30 C22 C23 107.27(18) . . ?
C30 C22 C21 118.96(19) . . ?
C47 C39 C40 107.20(17) . . ?
C47 C39 C38 119.11(18) . . ?
C38 C39 C40 133.58(18) . . ?
C40 C45 C46 110.85(17) . . ?
C44 C45 C40 121.12(18) . . ?
C44 C45 C46 128.03(19) . . ?
C113 C108 C107 108.20(16) . . ?
C109 C108 C107 132.05(19) . . ?
C109 C108 C113 119.69(19) . . ?
C63 C58 C57 110.29(19) . . ?
C59 C58 C63 121.66(19) . . ?
C59 C58 C57 128.05(19) . . ?
C45 C44 C48 122.9(2) . . ?
C43 C44 C45 117.06(19) . . ?
C43 C44 C48 120.0(2) . . ?
C39 C47 C46 111.68(17) . . ?
C35 C47 C39 122.08(19) . . ?
C35 C47 C46 126.24(18) . . ?
C23 C28 C29 110.24(19) . . ?
C27 C28 C23 121.7(2) . . ?
C27 C28 C29 128.0(2) . . ?
H10B C100 H10C 109.5 . . ?
H10B C100 H10D 109.5 . . ?
H10C C100 H10D 109.5 . . ?
C97 C100 H10B 109.5 . . ?
C97 C100 H10C 109.5 . . ?
C97 C100 H10D 109.5 . . ?
C91 C92 H92 120.5 . . ?
C93 C92 C91 118.9(2) . . ?
C93 C92 H92 120.5 . . ?
C58 C59 C60 117.3(2) . . ?
C58 C59 C65 123.5(2) . . ?
C60 C59 C65 119.2(2) . . ?
C7 C12 C13 107.27(17) . . ?
C7 C12 C11 119.17(19) . . ?
C11 C12 C13 133.42(18) . . ?
C90 C89 C101 125.80(19) . . ?
C88 C89 C90 117.4(2) . . ?
C88 C89 C101 116.7(2) . . ?
C56 C55 H55 120.4 . . ?
C54 C55 H55 120.4 . . ?
C54 C55 C56 119.2(2) . . ?
C92 C93 H93 119.4 . . ?
C94 C93 C92 121.2(2) . . ?
C94 C93 H93 119.4 . . ?
H13A C134 H13B 109.5 . . ?
H13A C134 H13C 109.5 . . ?
H13B C134 H13C 109.5 . . ?
C125 C134 H13A 109.5 . . ?
C125 C134 H13B 109.5 . . ?
C125 C134 H13C 109.5 . . ?
C81 C73 C74 110.61(17) . . ?
C72 C73 C81 121.12(18) . . ?
C72 C73 C74 128.27(18) . . ?
C80 C75 C74 111.90(17) . . ?
C76 C75 C80 122.2(2) . . ?
C76 C75 C74 125.87(19) . . ?
C38 C37 H37 118.9 . . ?
C36 C37 H37 118.9 . . ?
C36 C37 C38 122.3(2) . . ?
C47 C35 H35 120.6 . . ?
C36 C35 C47 118.8(2) . . ?
C36 C35 H35 120.6 . . ?
C7 C8 H8 120.6 . . ?
C9 C8 H8 120.6 . . ?
C9 C8 C7 118.8(2) . . ?
C115 C103 H103 120.7 . . ?
C104 C103 C115 118.6(2) . . ?
C104 C103 H103 120.7 . . ?
C12 C7 C6 112.14(17) . . ?
C8 C7 C12 122.2(2) . . ?
C8 C7 C6 125.68(19) . . ?
C73 C72 C71 117.0(2) . . ?
C73 C72 C82 123.2(2) . . ?
C71 C72 C82 119.8(2) . . ?
C96 C95 C94 117.2(2) . . ?
C96 C95 C99 123.4(2) . . ?
C94 C95 C99 119.4(2) . . ?
C131 C130 C135 125.7(2) . . ?
C129 C130 C131 117.2(2) . . ?
C129 C130 C135 117.1(2) . . ?
O2 C6 C5 113.25(16) . . ?
O2 C6 C7 112.09(16) . . ?
O2 C6 C15 106.81(16) . . ?
C7 C6 C5 101.19(15) . . ?
C7 C6 C15 110.95(17) . . ?
C15 C6 C5 112.63(17) . . ?
C80 C79 C84 125.74(19) . . ?
C78 C79 C80 117.0(2) . . ?
C78 C79 C84 117.2(2) . . ?
C132 C124 C125 110.34(18) . . ?
C123 C124 C132 121.6(2) . . ?
C123 C124 C125 128.1(2) . . ?
C90 C98 C97 111.65(18) . . ?
C86 C98 C90 121.9(2) . . ?
C86 C98 C97 126.45(19) . . ?
C114 C117 H11A 109.5 . . ?
C114 C117 H11B 109.5 . . ?
C114 C117 H11C 109.5 . . ?
H11A C117 H11B 109.5 . . ?
H11A C117 H11C 109.5 . . ?
H11B C117 H11C 109.5 . . ?
C44 C43 H43 119.3 . . ?
C42 C43 C44 121.3(2) . . ?
C42 C43 H43 119.3 . . ?
C72 C71 H71 119.0 . . ?
C70 C71 C72 121.9(2) . . ?
C70 C71 H71 119.0 . . ?
C130 C129 H129 118.6 . . ?
C128 C129 C130 122.9(2) . . ?
C128 C129 H129 118.6 . . ?
C113 C112 C111 116.7(2) . . ?
C113 C112 C116 123.5(2) . . ?
C111 C112 C116 119.9(2) . . ?
C55 C56 C64 121.7(2) . . ?
C55 C56 C57 126.72(19) . . ?
C64 C56 C57 111.54(18) . . ?
C56 C64 C63 107.24(18) . . ?
C56 C64 C52 118.95(19) . . ?
C52 C64 C63 133.69(18) . . ?
C128 C127 H127 120.7 . . ?
C128 C127 C126 118.7(2) . . ?
C126 C127 H127 120.7 . . ?
C23 C24 H24 120.4 . . ?
C25 C24 C23 119.2(2) . . ?
C25 C24 H24 120.4 . . ?
C81 C69 H69 120.6 . . ?
C70 C69 C81 118.7(2) . . ?
C70 C69 H69 120.6 . . ?
C89 C88 H88 118.7 . . ?
C87 C88 C89 122.6(2) . . ?
C87 C88 H88 118.7 . . ?
C109 C110 H110 119.4 . . ?
C111 C110 H110 119.4 . . ?
C111 C110 C109 121.2(2) . . ?
C28 C27 C26 117.1(2) . . ?
C28 C27 C31 123.8(2) . . ?
C26 C27 C31 119.2(2) . . ?
C24 C25 H25 119.5 . . ?
C26 C25 C24 121.0(2) . . ?
C26 C25 H25 119.5 . . ?
O10 C74 C73 113.20(16) . . ?
O10 C74 C75 112.28(17) . . ?
O10 C74 C83 106.22(16) . . ?
C73 C74 C83 112.61(17) . . ?
C75 C74 C73 101.40(15) . . ?
C75 C74 C83 111.26(18) . . ?
C129 C128 H128 120.0 . . ?
C127 C128 C129 120.0(2) . . ?
C127 C128 H128 120.0 . . ?
O12 C101 C89 113.16(17) . . ?
O12 C101 H101 107.5 . . ?
O12 C101 C102 108.48(19) . . ?
C89 C101 H101 107.5 . . ?
C89 C101 C102 112.42(18) . . ?
C102 C101 H101 107.5 . . ?
C22 C21 C33 125.59(19) . . ?
C20 C21 C22 117.5(2) . . ?
C20 C21 C33 116.8(2) . . ?
H34A C34 H34B 109.5 . . ?
H34A C34 H34C 109.5 . . ?
H34B C34 H34C 109.5 . . ?
C33 C34 H34A 109.5 . . ?
C33 C34 H34B 109.5 . . ?
C33 C34 H34C 109.5 . . ?
C39 C38 C50 126.16(19) . . ?
C37 C38 C39 117.49(19) . . ?
C37 C38 C50 116.29(19) . . ?
H17A C17 H17B 109.5 . . ?
H17A C17 H17C 109.5 . . ?
H17B C17 H17C 109.5 . . ?
C16 C17 H17A 109.5 . . ?
C16 C17 H17B 109.5 . . ?
C16 C17 H17C 109.5 . . ?
C1 C2 H2A 119.4 . . ?
C1 C2 C3 121.2(2) . . ?
C3 C2 H2A 119.4 . . ?
C21 C20 H20 118.7 . . ?
C19 C20 C21 122.6(2) . . ?
C19 C20 H20 118.7 . . ?
H13D C136 H13E 109.5 . . ?
H13D C136 H13F 109.5 . . ?
H13E C136 H13F 109.5 . . ?
C135 C136 H13D 109.5 . . ?
C135 C136 H13E 109.5 . . ?
C135 C136 H13F 109.5 . . ?
O16 C125 C134 106.09(17) . . ?
O16 C125 C124 113.41(17) . . ?
O16 C125 C126 112.18(17) . . ?
C124 C125 C134 112.78(17) . . ?
C126 C125 C134 110.60(19) . . ?
C126 C125 C124 101.91(16) . . ?
C71 C70 C69 121.0(2) . . ?
C71 C70 H70 119.5 . . ?
C69 C70 H70 119.5 . . ?
C91 C96 C97 110.31(18) . . ?
C95 C96 C91 121.47(19) . . ?
C95 C96 C97 128.21(19) . . ?
C13 C1 H1A 120.6 . . ?
C2 C1 C13 118.8(2) . . ?
C2 C1 H1A 120.6 . . ?
C124 C123 C122 117.2(2) . . ?
C124 C123 C133 123.8(2) . . ?
C122 C123 C133 119.0(2) . . ?
C131 C126 C125 111.61(18) . . ?
C127 C126 C131 122.2(2) . . ?
C127 C126 C125 126.2(2) . . ?
C54 C53 H53 118.8 . . ?
C54 C53 C52 122.5(2) . . ?
C52 C53 H53 118.8 . . ?
C108 C113 C114 110.77(17) . . ?
C112 C113 C114 127.46(18) . . ?
C112 C113 C108 121.77(19) . . ?
C9 C10 H10 118.6 . . ?
C9 C10 C11 122.7(2) . . ?
C11 C10 H10 118.6 . . ?
O5 C46 C45 113.41(16) . . ?
O5 C46 C47 112.24(16) . . ?
O5 C46 C49 106.29(16) . . ?
C45 C46 C49 112.56(17) . . ?
C47 C46 C45 101.57(15) . . ?
C47 C46 C49 110.90(17) . . ?
H85A C85 H85B 109.5 . . ?
H85A C85 H85C 109.5 . . ?
H85B C85 H85C 109.5 . . ?
C84 C85 H85A 109.5 . . ?
C84 C85 H85B 109.5 . . ?
C84 C85 H85C 109.5 . . ?
O6 C50 C38 112.80(17) . . ?
O6 C50 H50 107.6 . . ?
O6 C50 C51 108.1(2) . . ?
C38 C50 H50 107.6 . . ?
C51 C50 C38 112.89(19) . . ?
C51 C50 H50 107.6 . . ?
O14 C118 C106 112.98(18) . . ?
O14 C118 H118 107.6 . . ?
O14 C118 C119 108.2(2) . . ?
C106 C118 H118 107.6 . . ?
C106 C118 C119 112.61(19) . . ?
C119 C118 H118 107.6 . . ?
C22 C30 C29 111.56(18) . . ?
C18 C30 C22 122.1(2) . . ?
C18 C30 C29 126.35(19) . . ?
C37 C36 H36 119.9 . . ?
C35 C36 C37 120.3(2) . . ?
C35 C36 H36 119.9 . . ?
C46 C49 H49A 109.5 . . ?
C46 C49 H49B 109.5 . . ?
C46 C49 H49C 109.5 . . ?
H49A C49 H49B 109.5 . . ?
H49A C49 H49C 109.5 . . ?
H49B C49 H49C 109.5 . . ?
C108 C109 H109 120.6 . . ?
C110 C109 C108 118.7(2) . . ?
C110 C109 H109 120.6 . . ?
C8 C9 C10 120.0(2) . . ?
C8 C9 H9 120.0 . . ?
C10 C9 H9 120.0 . . ?
O9 C84 C79 112.52(17) . . ?
O9 C84 C85 108.2(2) . . ?
O9 C84 H84 107.7 . . ?
C79 C84 C85 112.83(18) . . ?
C79 C84 H84 107.7 . . ?
C85 C84 H84 107.7 . . ?
C55 C54 C53 119.9(2) . . ?
C55 C54 H54 120.1 . . ?
C53 C54 H54 120.1 . . ?
C40 C41 H41 120.7 . . ?
C42 C41 C40 118.6(2) . . ?
C42 C41 H41 120.7 . . ?
H66A C66 H66B 109.5 . . ?
H66A C66 H66C 109.5 . . ?
H66B C66 H66C 109.5 . . ?
C57 C66 H66A 109.5 . . ?
C57 C66 H66B 109.5 . . ?
C57 C66 H66C 109.5 . . ?
C79 C78 H78 118.8 . . ?
C77 C78 C79 122.3(2) . . ?
C77 C78 H78 118.8 . . ?
C43 C42 H42 119.2 . . ?
C41 C42 C43 121.7(2) . . ?
C41 C42 H42 119.2 . . ?
C106 C105 H105 118.7 . . ?
C104 C105 C106 122.6(2) . . ?
C104 C105 H105 118.7 . . ?
C112 C111 H111 119.1 . . ?
C110 C111 C112 121.9(2) . . ?
C110 C111 H111 119.1 . . ?
C93 C94 C95 121.4(2) . . ?
C93 C94 H94 119.3 . . ?
C95 C94 H94 119.3 . . ?
C4 C3 H3 119.3 . . ?
C2 C3 C4 121.5(2) . . ?
C2 C3 H3 119.3 . . ?
C27 C26 H26 119.2 . . ?
C25 C26 C27 121.7(2) . . ?
C25 C26 H26 119.2 . . ?
O11 C97 C100 105.94(16) . . ?
O11 C97 C98 112.33(17) . . ?
O11 C97 C96 113.37(17) . . ?
C98 C97 C100 110.99(18) . . ?
C98 C97 C96 101.84(16) . . ?
C96 C97 C100 112.53(18) . . ?
C63 C62 H62 120.5 . . ?
C61 C62 C63 119.1(2) . . ?
C61 C62 H62 120.5 . . ?
C132 C120 H120 120.5 . . ?
C121 C120 C132 119.0(2) . . ?
C121 C120 H120 120.5 . . ?
H68A C68 H68B 109.5 . . ?
H68A C68 H68C 109.5 . . ?
H68B C68 H68C 109.5 . . ?
C67 C68 H68A 109.5 . . ?
C67 C68 H68B 109.5 . . ?
C67 C68 H68C 109.5 . . ?
O4 C33 C21 113.33(18) . . ?
O4 C33 C34 108.4(2) . . ?
O4 C33 H33 107.4 . . ?
C21 C33 C34 112.62(19) . . ?
C21 C33 H33 107.4 . . ?
C34 C33 H33 107.4 . . ?
O8 C57 C58 113.74(18) . . ?
O8 C57 C56 112.17(18) . . ?
O8 C57 C66 106.01(16) . . ?
C58 C57 C66 112.61(18) . . ?
C56 C57 C58 101.75(16) . . ?
C56 C57 C66 110.70(19) . . ?
C101 C102 H10E 109.5 . . ?
C101 C102 H10F 109.5 . . ?
C101 C102 H10G 109.5 . . ?
H10E C102 H10F 109.5 . . ?
H10E C102 H10G 109.5 . . ?
H10F C102 H10G 109.5 . . ?
C123 C122 H122 119.5 . . ?
C121 C122 C123 121.0(2) . . ?
C121 C122 H122 119.5 . . ?
C30 C18 H18 120.6 . . ?
C19 C18 C30 118.8(2) . . ?
C19 C18 H18 120.6 . . ?
C59 C60 H60 119.5 . . ?
C61 C60 C59 121.1(2) . . ?
C61 C60 H60 119.5 . . ?
C103 C104 C105 120.2(2) . . ?
C103 C104 H104 119.9 . . ?
C105 C104 H104 119.9 . . ?
O7 C67 C68 108.3(2) . . ?
O7 C67 H67 107.7 . . ?
O7 C67 C52 112.91(19) . . ?
C68 C67 H67 107.7 . . ?
C52 C67 C68 112.3(2) . . ?
C52 C67 H67 107.7 . . ?
C75 C76 H76 120.8 . . ?
C77 C76 C75 118.5(2) . . ?
C77 C76 H76 120.8 . . ?
C12 C11 C16 125.4(2) . . ?
C10 C11 C12 117.1(2) . . ?
C10 C11 C16 117.3(2) . . ?
C74 C83 H83A 109.5 . . ?
C74 C83 H83B 109.5 . . ?
C74 C83 H83C 109.5 . . ?
H83A C83 H83B 109.5 . . ?
H83A C83 H83C 109.5 . . ?
H83B C83 H83C 109.5 . . ?
O3 C29 C28 113.25(18) . . ?
O3 C29 C30 112.19(17) . . ?
O3 C29 C32 106.06(16) . . ?
C28 C29 C32 112.66(18) . . ?
C30 C29 C28 101.85(16) . . ?
C30 C29 C32 110.98(19) . . ?
O1 C16 C17 108.7(2) . . ?
O1 C16 C11 112.94(18) . . ?
O1 C16 H16 107.2 . . ?
C17 C16 H16 107.2 . . ?
C11 C16 C17 113.21(18) . . ?
C11 C16 H16 107.2 . . ?
C112 C116 H11D 109.5 . . ?
C112 C116 H11E 109.5 . . ?
C112 C116 H11F 109.5 . . ?
H11D C116 H11E 109.5 . . ?
H11D C116 H11F 109.5 . . ?
H11E C116 H11F 109.5 . . ?
C120 C121 H121 119.2 . . ?
C122 C121 C120 121.7(2) . . ?
C122 C121 H121 119.2 . . ?
C78 C77 H77 119.7 . . ?
C76 C77 C78 120.6(2) . . ?
C76 C77 H77 119.7 . . ?
C29 C32 H32A 109.5 . . ?
C29 C32 H32B 109.5 . . ?
C29 C32 H32C 109.5 . . ?
H32A C32 H32B 109.5 . . ?
H32A C32 H32C 109.5 . . ?
H32B C32 H32C 109.5 . . ?
O15 C135 C130 112.49(19) . . ?
O15 C135 C136 108.5(2) . . ?
O15 C135 H135 107.6 . . ?
C130 C135 C136 112.88(19) . . ?
C130 C135 H135 107.6 . . ?
C136 C135 H135 107.6 . . ?
C64 C52 C67 125.4(2) . . ?
C53 C52 C64 117.7(2) . . ?
C53 C52 C67 116.7(2) . . ?
C62 C61 C60 121.5(2) . . ?
C62 C61 H61 119.3 . . ?
C60 C61 H61 119.3 . . ?
C88 C87 H87 120.0 . . ?
C86 C87 C88 119.9(2) . . ?
C86 C87 H87 120.0 . . ?
C20 C19 H19 120.0 . . ?
C18 C19 C20 120.0(2) . . ?
C18 C19 H19 120.0 . . ?
C98 C86 H86 120.6 . . ?
C87 C86 C98 118.9(2) . . ?
C87 C86 H86 120.6 . . ?
C50 C51 H51A 109.5 . . ?
C50 C51 H51B 109.5 . . ?
C50 C51 H51C 109.5 . . ?
H51A C51 H51B 109.5 . . ?
H51A C51 H51C 109.5 . . ?
H51B C51 H51C 109.5 . . ?
C72 C82 H82A 109.5 . . ?
C72 C82 H82B 109.5 . . ?
C72 C82 H82C 109.5 . . ?
H82A C82 H82B 109.5 . . ?
H82A C82 H82C 109.5 . . ?
H82B C82 H82C 109.5 . . ?
C6 C15 H15A 109.5 . . ?
C6 C15 H15B 109.5 . . ?
C6 C15 H15C 109.5 . . ?
H15A C15 H15B 109.5 . . ?
H15A C15 H15C 109.5 . . ?
H15B C15 H15C 109.5 . . ?
C4 C14 H14A 109.5 . . ?
C4 C14 H14B 109.5 . . ?
C4 C14 H14C 109.5 . . ?
H14A C14 H14B 109.5 . . ?
H14A C14 H14C 109.5 . . ?
H14B C14 H14C 109.5 . . ?
C123 C133 H13G 109.5 . . ?
C123 C133 H13H 109.5 . . ?
C123 C133 H13I 109.5 . . ?
H13G C133 H13H 109.5 . . ?
H13G C133 H13I 109.5 . . ?
H13H C133 H13I 109.5 . . ?
C95 C99 H99A 109.5 . . ?
C95 C99 H99B 109.5 . . ?
C95 C99 H99C 109.5 . . ?
H99A C99 H99B 109.5 . . ?
H99A C99 H99C 109.5 . . ?
H99B C99 H99C 109.5 . . ?
C118 C119 H11G 109.5 . . ?
C118 C119 H11H 109.5 . . ?
C118 C119 H11I 109.5 . . ?
H11G C119 H11H 109.5 . . ?
H11G C119 H11I 109.5 . . ?
H11H C119 H11I 109.5 . . ?
C27 C31 H31A 109.5 . . ?
C27 C31 H31B 109.5 . . ?
C27 C31 H31C 109.5 . . ?
H31A C31 H31B 109.5 . . ?
H31A C31 H31C 109.5 . . ?
H31B C31 H31C 109.5 . . ?
C59 C65 H65A 109.5 . . ?
C59 C65 H65B 109.5 . . ?
C59 C65 H65C 109.5 . . ?
H65A C65 H65B 109.5 . . ?
H65A C65 H65C 109.5 . . ?
H65B C65 H65C 109.5 . . ?
C44 C48 H48A 109.5 . . ?
C44 C48 H48B 109.5 . . ?
C44 C48 H48C 109.5 . . ?
H48A C48 H48B 109.5 . . ?
H48A C48 H48C 109.5 . . ?
H48B C48 H48C 109.5 . . ?

loop_
_geom_bond_atom_site_label_1
_geom_bond_atom_site_label_2
_geom_bond_distance
_geom_bond_site_symmetry_2
_geom_bond_publ_flag
O13 C114 1.432(2) . ?
O13 H13 0.85(4) . ?
O2 C6 1.433(2) . ?
O2 H2 0.87(4) . ?
O10 C74 1.438(2) . ?
O10 H10A 0.87(4) . ?
O11 C97 1.437(2) . ?
O11 H11 0.88(4) . ?
O12 C101 1.430(3) . ?
O12 H12 0.88(4) . ?
O4 C33 1.429(3) . ?
O4 H4 0.84(4) . ?
O16 C125 1.439(2) . ?
O16 H16A 0.88(5) . ?
O5 C46 1.436(2) . ?
O5 H5 0.91(4) . ?
O8 C57 1.433(2) . ?
O8 H8A 0.82(4) . ?
O7 C67 1.424(3) . ?
O7 H7 0.79(4) . ?
O14 C118 1.429(3) . ?
O14 H14 0.94(4) . ?
O3 C29 1.437(2) . ?
O3 H3A 0.90(4) . ?
O9 C84 1.433(3) . ?
O9 H9A 0.92(4) . ?
O6 C50 1.432(3) . ?
O6 H6 0.94(4) . ?
O15 C135 1.430(3) . ?
O15 H15 0.91(4) . ?
O1 C16 1.432(3) . ?
O1 H1 0.94(4) . ?
C107 C115 1.405(3) . ?
C107 C106 1.412(3) . ?
C107 C108 1.487(3) . ?
C90 C91 1.491(3) . ?
C90 C89 1.408(3) . ?
C90 C98 1.406(3) . ?
C131 C132 1.487(3) . ?
C131 C130 1.410(3) . ?
C131 C126 1.403(3) . ?
C13 C5 1.407(3) . ?
C13 C12 1.491(3) . ?
C13 C1 1.389(3) . ?
C40 C39 1.494(3) . ?
C40 C45 1.405(3) . ?
C40 C41 1.385(3) . ?
C80 C81 1.489(3) . ?
C80 C75 1.399(3) . ?
C80 C79 1.410(3) . ?
C115 C114 1.514(3) . ?
C115 C103 1.381(3) . ?
C114 C117 1.527(3) . ?
C114 C113 1.519(3) . ?
C23 C22 1.488(3) . ?
C23 C28 1.407(3) . ?
C23 C24 1.392(3) . ?
C132 C124 1.412(3) . ?
C132 C120 1.390(3) . ?
C81 C73 1.406(3) . ?
C81 C69 1.387(3) . ?
C106 C118 1.511(3) . ?
C106 C105 1.403(3) . ?
C63 C58 1.405(3) . ?
C63 C64 1.485(3) . ?
C63 C62 1.394(3) . ?
C4 C5 1.388(3) . ?
C4 C3 1.395(3) . ?
C4 C14 1.507(3) . ?
C5 C6 1.526(3) . ?
C91 C92 1.390(3) . ?
C91 C96 1.406(3) . ?
C22 C21 1.407(3) . ?
C22 C30 1.405(3) . ?
C39 C47 1.405(3) . ?
C39 C38 1.406(3) . ?
C45 C44 1.399(3) . ?
C45 C46 1.517(3) . ?
C108 C113 1.405(3) . ?
C108 C109 1.388(3) . ?
C58 C59 1.393(3) . ?
C58 C57 1.519(3) . ?
C44 C43 1.395(3) . ?
C44 C48 1.503(3) . ?
C47 C35 1.378(3) . ?
C47 C46 1.516(3) . ?
C28 C27 1.392(3) . ?
C28 C29 1.522(3) . ?
C100 H10B 0.9600 . ?
C100 H10C 0.9600 . ?
C100 H10D 0.9600 . ?
C100 C97 1.530(3) . ?
C92 H92 0.9300 . ?
C92 C93 1.384(3) . ?
C59 C60 1.397(3) . ?
C59 C65 1.503(4) . ?
C12 C7 1.398(3) . ?
C12 C11 1.407(3) . ?
C89 C88 1.399(3) . ?
C89 C101 1.512(3) . ?
C55 H55 0.9300 . ?
C55 C56 1.385(3) . ?
C55 C54 1.370(4) . ?
C93 H93 0.9300 . ?
C93 C94 1.378(4) . ?
C134 H13A 0.9600 . ?
C134 H13B 0.9600 . ?
C134 H13C 0.9600 . ?
C134 C125 1.532(3) . ?
C73 C72 1.393(3) . ?
C73 C74 1.519(3) . ?
C75 C74 1.512(3) . ?
C75 C76 1.379(3) . ?
C37 H37 0.9300 . ?
C37 C38 1.395(3) . ?
C37 C36 1.383(4) . ?
C35 H35 0.9300 . ?
C35 C36 1.374(4) . ?
C8 H8 0.9300 . ?
C8 C7 1.382(3) . ?
C8 C9 1.365(4) . ?
C103 H103 0.9300 . ?
C103 C104 1.377(3) . ?
C7 C6 1.515(3) . ?
C72 C71 1.395(3) . ?
C72 C82 1.505(3) . ?
C95 C96 1.393(3) . ?
C95 C94 1.401(3) . ?
C95 C99 1.507(4) . ?
C130 C129 1.394(3) . ?
C130 C135 1.513(3) . ?
C6 C15 1.526(3) . ?
C79 C84 1.512(3) . ?
C79 C78 1.400(3) . ?
C124 C125 1.515(3) . ?
C124 C123 1.390(3) . ?
C98 C97 1.507(3) . ?
C98 C86 1.385(3) . ?
C117 H11A 0.9600 . ?
C117 H11B 0.9600 . ?
C117 H11C 0.9600 . ?
C43 H43 0.9300 . ?
C43 C42 1.376(3) . ?
C71 H71 0.9300 . ?
C71 C70 1.374(4) . ?
C129 H129 0.9300 . ?
C129 C128 1.381(4) . ?
C112 C113 1.396(3) . ?
C112 C111 1.398(3) . ?
C112 C116 1.506(3) . ?
C56 C64 1.405(3) . ?
C56 C57 1.513(3) . ?
C64 C52 1.407(3) . ?
C127 H127 0.9300 . ?
C127 C128 1.376(4) . ?
C127 C126 1.382(3) . ?
C24 H24 0.9300 . ?
C24 C25 1.380(3) . ?
C69 H69 0.9300 . ?
C69 C70 1.380(3) . ?
C88 H88 0.9300 . ?
C88 C87 1.383(4) . ?
C110 H110 0.9300 . ?
C110 C109 1.385(3) . ?
C110 C111 1.375(4) . ?
C27 C26 1.396(4) . ?
C27 C31 1.509(4) . ?
C25 H25 0.9300 . ?
C25 C26 1.378(4) . ?
C74 C83 1.527(3) . ?
C128 H128 0.9300 . ?
C101 H101 0.9800 . ?
C101 C102 1.520(3) . ?
C21 C20 1.395(3) . ?
C21 C33 1.513(3) . ?
C34 H34A 0.9600 . ?
C34 H34B 0.9600 . ?
C34 H34C 0.9600 . ?
C34 C33 1.517(4) . ?
C38 C50 1.520(3) . ?
C17 H17A 0.9600 . ?
C17 H17B 0.9600 . ?
C17 H17C 0.9600 . ?
C17 C16 1.518(3) . ?
C2 H2A 0.9300 . ?
C2 C1 1.378(3) . ?
C2 C3 1.380(4) . ?
C20 H20 0.9300 . ?
C20 C19 1.383(4) . ?
C136 H13D 0.9600 . ?
C136 H13E 0.9600 . ?
C136 H13F 0.9600 . ?
C136 C135 1.518(4) . ?
C125 C126 1.513(3) . ?
C70 H70 0.9300 . ?
C96 C97 1.521(3) . ?
C1 H1A 0.9300 . ?
C123 C122 1.405(4) . ?
C123 C133 1.504(4) . ?
C53 H53 0.9300 . ?
C53 C54 1.385(4) . ?
C53 C52 1.393(3) . ?
C10 H10 0.9300 . ?
C10 C9 1.386(4) . ?
C10 C11 1.393(3) . ?
C46 C49 1.531(3) . ?
C85 H85A 0.9600 . ?
C85 H85B 0.9600 . ?
C85 H85C 0.9600 . ?
C85 C84 1.520(3) . ?
C50 H50 0.9800 . ?
C50 C51 1.517(4) . ?
C118 H118 0.9800 . ?
C118 C119 1.519(3) . ?
C30 C18 1.383(3) . ?
C30 C29 1.513(3) . ?
C36 H36 0.9300 . ?
C49 H49A 0.9600 . ?
C49 H49B 0.9600 . ?
C49 H49C 0.9600 . ?
C109 H109 0.9300 . ?
C9 H9 0.9300 . ?
C84 H84 0.9800 . ?
C54 H54 0.9300 . ?
C41 H41 0.9300 . ?
C41 C42 1.375(3) . ?
C66 H66A 0.9600 . ?
C66 H66B 0.9600 . ?
C66 H66C 0.9600 . ?
C66 C57 1.530(3) . ?
C78 H78 0.9300 . ?
C78 C77 1.381(4) . ?
C42 H42 0.9300 . ?
C105 H105 0.9300 . ?
C105 C104 1.380(3) . ?
C111 H111 0.9300 . ?
C94 H94 0.9300 . ?
C3 H3 0.9300 . ?
C26 H26 0.9300 . ?
C62 H62 0.9300 . ?
C62 C61 1.371(4) . ?
C120 H120 0.9300 . ?
C120 C121 1.378(4) . ?
C68 H68A 0.9600 . ?
C68 H68B 0.9600 . ?
C68 H68C 0.9600 . ?
C68 C67 1.520(4) . ?
C33 H33 0.9800 . ?
C102 H10E 0.9600 . ?
C102 H10F 0.9600 . ?
C102 H10G 0.9600 . ?
C122 H122 0.9300 . ?
C122 C121 1.376(4) . ?
C18 H18 0.9300 . ?
C18 C19 1.372(4) . ?
C60 H60 0.9300 . ?
C60 C61 1.384(4) . ?
C104 H104 0.9300 . ?
C67 H67 0.9800 . ?
C67 C52 1.518(3) . ?
C76 H76 0.9300 . ?
C76 C77 1.373(4) . ?
C11 C16 1.513(3) . ?
C83 H83A 0.9600 . ?
C83 H83B 0.9600 . ?
C83 H83C 0.9600 . ?
C29 C32 1.532(3) . ?
C16 H16 0.9800 . ?
C116 H11D 0.9600 . ?
C116 H11E 0.9600 . ?
C116 H11F 0.9600 . ?
C121 H121 0.9300 . ?
C77 H77 0.9300 . ?
C32 H32A 0.9600 . ?
C32 H32B 0.9600 . ?
C32 H32C 0.9600 . ?
C135 H135 0.9800 . ?
C61 H61 0.9300 . ?
C87 H87 0.9300 . ?
C87 C86 1.381(4) . ?
C19 H19 0.9300 . ?
C86 H86 0.9300 . ?
C51 H51A 0.9600 . ?
C51 H51B 0.9600 . ?
C51 H51C 0.9600 . ?
C82 H82A 0.9600 . ?
C82 H82B 0.9600 . ?
C82 H82C 0.9600 . ?
C15 H15A 0.9600 . ?
C15 H15B 0.9600 . ?
C15 H15C 0.9600 . ?
C14 H14A 0.9600 . ?
C14 H14B 0.9600 . ?
C14 H14C 0.9600 . ?
C133 H13G 0.9600 . ?
C133 H13H 0.9600 . ?
C133 H13I 0.9600 . ?
C99 H99A 0.9600 . ?
C99 H99B 0.9600 . ?
C99 H99C 0.9600 . ?
C119 H11G 0.9600 . ?
C119 H11H 0.9600 . ?
C119 H11I 0.9600 . ?
C31 H31A 0.9600 . ?
C31 H31B 0.9600 . ?
C31 H31C 0.9600 . ?
C65 H65A 0.9600 . ?
C65 H65B 0.9600 . ?
C65 H65C 0.9600 . ?
C48 H48A 0.9600 . ?
C48 H48B 0.9600 . ?
C48 H48C 0.9600 . ?

loop_
_geom_torsion_atom_site_label_1
_geom_torsion_atom_site_label_2
_geom_torsion_atom_site_label_3
_geom_torsion_atom_site_label_4
_geom_torsion
_geom_torsion_site_symmetry_1
_geom_torsion_site_symmetry_2
_geom_torsion_site_symmetry_3
_geom_torsion_site_symmetry_4
_geom_torsion_publ_flag
O13 C114 C113 C108 -127.82(17) . . . . ?
O13 C114 C113 C112 52.2(3) . . . . ?
O16 C125 C126 C131 126.21(18) . . . . ?
O16 C125 C126 C127 -52.9(3) . . . . ?
O7 C67 C52 C64 54.3(3) . . . . ?
O7 C67 C52 C53 -130.0(2) . . . . ?
C107 C115 C114 O13 126.84(17) . . . . ?
C107 C115 C114 C117 -114.38(18) . . . . ?
C107 C115 C114 C113 5.8(2) . . . . ?
C107 C115 C103 C104 0.0(3) . . . . ?
C107 C106 C118 O14 51.5(3) . . . . ?
C107 C106 C118 C119 -71.5(3) . . . . ?
C107 C106 C105 C104 0.7(3) . . . . ?
C107 C108 C113 C114 6.8(2) . . . . ?
C107 C108 C113 C112 -173.29(18) . . . . ?
C107 C108 C109 C110 173.5(2) . . . . ?
C90 C91 C92 C93 175.0(2) . . . . ?
C90 C91 C96 C95 -173.65(18) . . . . ?
C90 C91 C96 C97 6.9(2) . . . . ?
C90 C89 C88 C87 1.2(3) . . . . ?
C90 C89 C101 O12 53.0(3) . . . . ?
C90 C89 C101 C102 -70.3(3) . . . . ?
C90 C98 C97 O11 127.90(17) . . . . ?
C90 C98 C97 C100 -113.71(19) . . . . ?
C90 C98 C97 C96 6.3(2) . . . . ?
C90 C98 C86 C87 -0.5(3) . . . . ?
C131 C132 C124 C125 5.7(2) . . . . ?
C131 C132 C124 C123 -175.30(18) . . . . ?
C131 C132 C120 C121 176.1(2) . . . . ?
C131 C130 C129 C128 1.4(3) . . . . ?
C131 C130 C135 O15 56.4(3) . . . . ?
C131 C130 C135 C136 -66.8(3) . . . . ?
C13 C5 C6 O2 -127.61(17) . . . . ?
C13 C5 C6 C7 -7.47(19) . . . . ?
C13 C5 C6 C15 111.05(19) . . . . ?
C13 C12 C7 C8 177.19(18) . . . . ?
C13 C12 C7 C6 -1.4(2) . . . . ?
C13 C12 C11 C10 -176.5(2) . . . . ?
C13 C12 C11 C16 -0.4(3) . . . . ?
C40 C39 C47 C35 177.71(18) . . . . ?
C40 C39 C47 C46 -1.6(2) . . . . ?
C40 C39 C38 C37 -176.75(19) . . . . ?
C40 C39 C38 C50 0.3(3) . . . . ?
C40 C45 C44 C43 -2.5(3) . . . . ?
C40 C45 C44 C48 176.3(2) . . . . ?
C40 C45 C46 O5 -127.67(18) . . . . ?
C40 C45 C46 C47 -7.04(19) . . . . ?
C40 C45 C46 C49 111.61(19) . . . . ?
C40 C41 C42 C43 -0.6(3) . . . . ?
C80 C81 C73 C72 -172.54(17) . . . . ?
C80 C81 C73 C74 7.4(2) . . . . ?
C80 C81 C69 C70 173.9(2) . . . . ?
C80 C75 C74 O10 126.64(17) . . . . ?
C80 C75 C74 C73 5.5(2) . . . . ?
C80 C75 C74 C83 -114.45(19) . . . . ?
C80 C75 C76 C77 0.0(3) . . . . ?
C80 C79 C84 O9 56.3(3) . . . . ?
C80 C79 C84 C85 -66.5(3) . . . . ?
C80 C79 C78 C77 1.7(3) . . . . ?
C115 C107 C106 C118 176.79(19) . . . . ?
C115 C107 C106 C105 -0.4(3) . . . . ?
C115 C107 C108 C113 -2.9(2) . . . . ?
C115 C107 C108 C109 -179.8(2) . . . . ?
C115 C114 C113 C108 -7.60(19) . . . . ?
C115 C114 C113 C112 172.45(19) . . . . ?
C115 C103 C104 C105 0.3(4) . . . . ?
C114 C115 C103 C104 178.0(2) . . . . ?
C23 C22 C21 C20 -176.6(2) . . . . ?
C23 C22 C21 C33 -0.2(4) . . . . ?
C23 C22 C30 C18 176.91(19) . . . . ?
C23 C22 C30 C29 -2.2(2) . . . . ?
C23 C28 C27 C26 -1.3(3) . . . . ?
C23 C28 C27 C31 179.5(3) . . . . ?
C23 C28 C29 O3 -126.94(19) . . . . ?
C23 C28 C29 C30 -6.3(2) . . . . ?
C23 C28 C29 C32 112.7(2) . . . . ?
C23 C24 C25 C26 0.5(4) . . . . ?
C132 C131 C130 C129 -177.4(2) . . . . ?
C132 C131 C130 C135 -0.8(3) . . . . ?
C132 C131 C126 C127 177.76(19) . . . . ?
C132 C131 C126 C125 -1.4(2) . . . . ?
C132 C124 C125 O16 -127.00(18) . . . . ?
C132 C124 C125 C134 112.4(2) . . . . ?
C132 C124 C125 C126 -6.2(2) . . . . ?
C132 C124 C123 C122 -2.3(3) . . . . ?
C132 C124 C123 C133 179.0(2) . . . . ?
C132 C120 C121 C122 0.4(4) . . . . ?
C81 C80 C75 C74 -1.4(2) . . . . ?
C81 C80 C75 C76 177.33(19) . . . . ?
C81 C80 C79 C84 -0.3(3) . . . . ?
C81 C80 C79 C78 -176.8(2) . . . . ?
C81 C73 C72 C71 -2.8(3) . . . . ?
C81 C73 C72 C82 175.6(2) . . . . ?
C81 C73 C74 O10 -128.33(18) . . . . ?
C81 C73 C74 C75 -7.84(19) . . . . ?
C81 C73 C74 C83 111.2(2) . . . . ?
C81 C69 C70 C71 -0.5(3) . . . . ?
C106 C107 C115 C114 -178.22(16) . . . . ?
C106 C107 C115 C103 0.1(3) . . . . ?
C106 C107 C108 C113 172.4(2) . . . . ?
C106 C107 C108 C109 -4.6(4) . . . . ?
C106 C105 C104 C103 -0.7(4) . . . . ?
C63 C58 C59 C60 -3.3(3) . . . . ?
C63 C58 C59 C65 176.3(2) . . . . ?
C63 C58 C57 O8 -128.16(19) . . . . ?
C63 C58 C57 C56 -7.3(2) . . . . ?
C63 C58 C57 C66 111.2(2) . . . . ?
C63 C64 C52 C53 -176.0(2) . . . . ?
C63 C64 C52 C67 -0.3(4) . . . . ?
C63 C62 C61 C60 0.3(4) . . . . ?
C4 C5 C6 O2 52.6(3) . . . . ?
C4 C5 C6 C7 172.73(19) . . . . ?
C4 C5 C6 C15 -68.8(3) . . . . ?
C5 C13 C12 C7 -3.5(2) . . . . ?
C5 C13 C12 C11 172.1(2) . . . . ?
C5 C13 C1 C2 -3.9(3) . . . . ?
C5 C4 C3 C2 -2.3(4) . . . . ?
C91 C90 C89 C88 -175.5(2) . . . . ?
C91 C90 C89 C101 0.9(3) . . . . ?
C91 C90 C98 C97 -2.5(2) . . . . ?
C91 C90 C98 C86 176.58(19) . . . . ?
C91 C92 C93 C94 0.0(4) . . . . ?
C91 C96 C97 O11 -128.87(18) . . . . ?
C91 C96 C97 C100 110.9(2) . . . . ?
C91 C96 C97 C98 -8.0(2) . . . . ?
C22 C23 C28 C27 -176.17(19) . . . . ?
C22 C23 C28 C29 5.3(2) . . . . ?
C22 C23 C24 C25 176.4(2) . . . . ?
C22 C21 C20 C19 1.0(3) . . . . ?
C22 C21 C33 O4 54.1(3) . . . . ?
C22 C21 C33 C34 -69.3(3) . . . . ?
C22 C30 C18 C19 0.2(3) . . . . ?
C22 C30 C29 O3 126.53(18) . . . . ?
C22 C30 C29 C28 5.1(2) . . . . ?
C22 C30 C29 C32 -115.02(19) . . . . ?
C39 C40 C45 C44 -173.64(17) . . . . ?
C39 C40 C45 C46 6.5(2) . . . . ?
C39 C40 C41 C42 174.8(2) . . . . ?
C39 C47 C35 C36 -0.1(3) . . . . ?
C39 C47 C46 O5 126.58(17) . . . . ?
C39 C47 C46 C45 5.1(2) . . . . ?
C39 C47 C46 C49 -114.70(19) . . . . ?
C39 C38 C50 O6 53.5(3) . . . . ?
C39 C38 C50 C51 -69.4(3) . . . . ?
C45 C40 C39 C47 -3.0(2) . . . . ?
C45 C40 C39 C38 173.0(2) . . . . ?
C45 C40 C41 C42 -3.1(3) . . . . ?
C45 C44 C43 C42 -1.3(3) . . . . ?
C108 C107 C115 C114 -2.2(2) . . . . ?
C108 C107 C115 C103 176.13(18) . . . . ?
C108 C107 C106 C118 2.0(3) . . . . ?
C108 C107 C106 C105 -175.2(2) . . . . ?
C58 C63 C64 C56 -3.2(2) . . . . ?
C58 C63 C64 C52 172.8(2) . . . . ?
C58 C63 C62 C61 -3.5(3) . . . . ?
C58 C59 C60 C61 0.0(4) . . . . ?
C44 C45 C46 O5 52.5(3) . . . . ?
C44 C45 C46 C47 173.11(19) . . . . ?
C44 C45 C46 C49 -68.3(3) . . . . ?
C44 C43 C42 C41 2.9(4) . . . . ?
C47 C39 C38 C37 -1.1(3) . . . . ?
C47 C39 C38 C50 176.01(19) . . . . ?
C47 C35 C36 C37 -0.7(4) . . . . ?
C28 C23 C22 C21 174.7(2) . . . . ?
C28 C23 C22 C30 -1.9(2) . . . . ?
C28 C23 C24 C25 -2.6(3) . . . . ?
C28 C27 C26 C25 -0.9(4) . . . . ?
C92 C91 C96 C95 4.9(3) . . . . ?
C92 C91 C96 C97 -174.56(18) . . . . ?
C92 C93 C94 C95 1.7(4) . . . . ?
C59 C58 C57 O8 52.6(3) . . . . ?
C59 C58 C57 C56 173.4(2) . . . . ?
C59 C58 C57 C66 -68.0(3) . . . . ?
C59 C60 C61 C62 1.5(4) . . . . ?
C12 C13 C5 C4 -173.12(18) . . . . ?
C12 C13 C5 C6 7.1(2) . . . . ?
C12 C13 C1 C2 173.7(2) . . . . ?
C12 C7 C6 O2 126.26(17) . . . . ?
C12 C7 C6 C5 5.3(2) . . . . ?
C12 C7 C6 C15 -114.42(19) . . . . ?
C12 C11 C16 O1 56.3(3) . . . . ?
C12 C11 C16 C17 -67.7(3) . . . . ?
C89 C90 C91 C92 -6.2(4) . . . . ?
C89 C90 C91 C96 172.1(2) . . . . ?
C89 C90 C98 C97 -178.25(17) . . . . ?
C89 C90 C98 C86 0.9(3) . . . . ?
C89 C88 C87 C86 -0.8(4) . . . . ?
C55 C56 C64 C63 177.13(19) . . . . ?
C55 C56 C64 C52 0.5(3) . . . . ?
C55 C56 C57 O8 -51.4(3) . . . . ?
C55 C56 C57 C58 -173.3(2) . . . . ?
C55 C56 C57 C66 66.8(3) . . . . ?
C134 C125 C126 C131 -115.57(19) . . . . ?
C134 C125 C126 C127 65.3(3) . . . . ?
C73 C81 C69 C70 -4.1(3) . . . . ?
C73 C72 C71 C70 -1.9(3) . . . . ?
C75 C80 C81 C73 -3.7(2) . . . . ?
C75 C80 C81 C69 178.1(2) . . . . ?
C75 C80 C79 C84 174.14(18) . . . . ?
C75 C80 C79 C78 -2.4(3) . . . . ?
C75 C76 C77 C78 -0.8(4) . . . . ?
C37 C38 C50 O6 -129.4(2) . . . . ?
C37 C38 C50 C51 107.8(2) . . . . ?
C35 C47 C46 O5 -52.7(3) . . . . ?
C35 C47 C46 C45 -174.14(19) . . . . ?
C35 C47 C46 C49 66.0(3) . . . . ?
C8 C7 C6 O2 -52.3(3) . . . . ?
C8 C7 C6 C5 -173.27(19) . . . . ?
C8 C7 C6 C15 67.0(3) . . . . ?
C103 C115 C114 O13 -51.4(3) . . . . ?
C103 C115 C114 C117 67.4(3) . . . . ?
C103 C115 C114 C113 -172.41(19) . . . . ?
C7 C12 C11 C10 -1.3(3) . . . . ?
C7 C12 C11 C16 174.77(18) . . . . ?
C7 C8 C9 C10 -0.2(4) . . . . ?
C72 C73 C74 O10 51.7(3) . . . . ?
C72 C73 C74 C75 172.14(19) . . . . ?
C72 C73 C74 C83 -68.9(3) . . . . ?
C72 C71 C70 C69 3.6(3) . . . . ?
C95 C96 C97 O11 51.7(3) . . . . ?
C95 C96 C97 C100 -68.5(3) . . . . ?
C95 C96 C97 C98 172.6(2) . . . . ?
C130 C131 C132 C124 173.7(2) . . . . ?
C130 C131 C132 C120 -5.3(4) . . . . ?
C130 C131 C126 C127 0.8(3) . . . . ?
C130 C131 C126 C125 -178.38(17) . . . . ?
C130 C129 C128 C127 -0.6(4) . . . . ?
C79 C80 C81 C73 171.2(2) . . . . ?
C79 C80 C81 C69 -7.0(4) . . . . ?
C79 C80 C75 C74 -177.16(16) . . . . ?
C79 C80 C75 C76 1.6(3) . . . . ?
C79 C78 C77 C76 -0.1(4) . . . . ?
C124 C132 C120 C121 -2.8(3) . . . . ?
C124 C125 C126 C131 4.6(2) . . . . ?
C124 C125 C126 C127 -174.6(2) . . . . ?
C124 C123 C122 C121 -0.1(4) . . . . ?
C98 C90 C91 C92 179.0(2) . . . . ?
C98 C90 C91 C96 -2.8(2) . . . . ?
C98 C90 C89 C88 -1.1(3) . . . . ?
C98 C90 C89 C101 175.31(18) . . . . ?
C117 C114 C113 C108 110.97(19) . . . . ?
C117 C114 C113 C112 -69.0(3) . . . . ?
C129 C130 C135 O15 -127.0(2) . . . . ?
C129 C130 C135 C136 109.8(3) . . . . ?
C56 C55 C54 C53 -0.7(4) . . . . ?
C56 C64 C52 C53 -0.4(3) . . . . ?
C56 C64 C52 C67 175.3(2) . . . . ?
C64 C63 C58 C59 -173.92(19) . . . . ?
C64 C63 C58 C57 6.8(2) . . . . ?
C64 C63 C62 C61 175.3(2) . . . . ?
C64 C56 C57 O8 127.28(18) . . . . ?
C64 C56 C57 C58 5.4(2) . . . . ?
C64 C56 C57 C66 -114.5(2) . . . . ?
C24 C23 C22 C21 -4.4(4) . . . . ?
C24 C23 C22 C30 179.0(2) . . . . ?
C24 C23 C28 C27 3.1(3) . . . . ?
C24 C23 C28 C29 -175.45(18) . . . . ?
C24 C25 C26 C27 1.4(4) . . . . ?
C69 C81 C73 C72 5.9(3) . . . . ?
C69 C81 C73 C74 -174.12(17) . . . . ?
C88 C89 C101 O12 -130.5(2) . . . . ?
C88 C89 C101 C102 106.2(2) . . . . ?
C88 C87 C86 C98 0.5(4) . . . . ?
C27 C28 C29 O3 54.7(3) . . . . ?
C27 C28 C29 C30 175.3(2) . . . . ?
C27 C28 C29 C32 -65.7(3) . . . . ?
C74 C73 C72 C71 177.19(19) . . . . ?
C74 C73 C72 C82 -4.4(3) . . . . ?
C74 C75 C76 C77 178.6(2) . . . . ?
C128 C127 C126 C131 0.0(3) . . . . ?
C128 C127 C126 C125 179.0(2) . . . . ?
C101 C89 C88 C87 -175.6(2) . . . . ?
C21 C22 C30 C18 -0.3(3) . . . . ?
C21 C22 C30 C29 -179.45(17) . . . . ?
C21 C20 C19 C18 -1.1(4) . . . . ?
C38 C39 C47 C35 1.0(3) . . . . ?
C38 C39 C47 C46 -178.30(16) . . . . ?
C38 C37 C36 C35 0.6(4) . . . . ?
C20 C21 C33 O4 -129.4(2) . . . . ?
C20 C21 C33 C34 107.1(2) . . . . ?
C125 C124 C123 C122 176.5(2) . . . . ?
C125 C124 C123 C133 -2.2(4) . . . . ?
C96 C91 C92 C93 -3.2(3) . . . . ?
C96 C95 C94 C93 0.0(3) . . . . ?
C1 C13 C5 C4 5.0(3) . . . . ?
C1 C13 C5 C6 -174.82(17) . . . . ?
C1 C13 C12 C7 178.7(2) . . . . ?
C1 C13 C12 C11 -5.7(4) . . . . ?
C1 C2 C3 C4 3.3(4) . . . . ?
C123 C124 C125 O16 54.1(3) . . . . ?
C123 C124 C125 C134 -66.5(3) . . . . ?
C123 C124 C125 C126 174.9(2) . . . . ?
C123 C122 C121 C120 1.1(4) . . . . ?
C126 C131 C132 C124 -2.7(2) . . . . ?
C126 C131 C132 C120 178.4(2) . . . . ?
C126 C131 C130 C129 -1.4(3) . . . . ?
C126 C131 C130 C135 175.16(19) . . . . ?
C126 C127 C128 C129 -0.1(4) . . . . ?
C113 C108 C109 C110 -3.2(3) . . . . ?
C113 C112 C111 C110 -1.7(4) . . . . ?
C10 C11 C16 O1 -127.6(2) . . . . ?
C10 C11 C16 C17 108.3(2) . . . . ?
C46 C45 C44 C43 177.37(19) . . . . ?
C46 C45 C44 C48 -3.9(3) . . . . ?
C46 C47 C35 C36 179.1(2) . . . . ?
C118 C106 C105 C104 -176.7(2) . . . . ?
C30 C22 C21 C20 -0.3(3) . . . . ?
C30 C22 C21 C33 176.13(19) . . . . ?
C30 C18 C19 C20 0.4(4) . . . . ?
C36 C37 C38 C39 0.3(3) . . . . ?
C36 C37 C38 C50 -177.0(2) . . . . ?
C109 C108 C113 C114 -175.85(17) . . . . ?
C109 C108 C113 C112 4.1(3) . . . . ?
C109 C110 C111 C112 2.6(4) . . . . ?
C9 C8 C7 C12 -0.1(3) . . . . ?
C9 C8 C7 C6 178.4(2) . . . . ?
C9 C10 C11 C12 1.0(3) . . . . ?
C9 C10 C11 C16 -175.3(2) . . . . ?
C84 C79 C78 C77 -175.2(2) . . . . ?
C54 C55 C56 C64 0.1(3) . . . . ?
C54 C55 C56 C57 178.7(2) . . . . ?
C54 C53 C52 C64 -0.2(4) . . . . ?
C54 C53 C52 C67 -176.3(2) . . . . ?
C41 C40 C39 C47 178.9(2) . . . . ?
C41 C40 C39 C38 -5.1(4) . . . . ?
C41 C40 C45 C44 4.7(3) . . . . ?
C41 C40 C45 C46 -175.14(17) . . . . ?
C78 C79 C84 O9 -127.2(2) . . . . ?
C78 C79 C84 C85 110.0(2) . . . . ?
C105 C106 C118 O14 -131.3(2) . . . . ?
C105 C106 C118 C119 105.7(2) . . . . ?
C111 C112 C113 C114 178.3(2) . . . . ?
C111 C112 C113 C108 -1.6(3) . . . . ?
C111 C110 C109 C108 -0.1(4) . . . . ?
C94 C95 C96 C91 -3.2(3) . . . . ?
C94 C95 C96 C97 176.11(19) . . . . ?
C3 C4 C5 C13 -1.9(3) . . . . ?
C3 C4 C5 C6 177.92(19) . . . . ?
C3 C2 C1 C13 -0.1(4) . . . . ?
C97 C98 C86 C87 178.5(2) . . . . ?
C62 C63 C58 C59 5.1(3) . . . . ?
C62 C63 C58 C57 -174.16(19) . . . . ?
C62 C63 C64 C56 177.9(2) . . . . ?
C62 C63 C64 C52 -6.1(4) . . . . ?
C120 C132 C124 C125 -175.16(18) . . . . ?
C120 C132 C124 C123 3.8(3) . . . . ?
C68 C67 C52 C64 -68.6(3) . . . . ?
C68 C67 C52 C53 107.2(3) . . . . ?
C33 C21 C20 C19 -175.8(2) . . . . ?
C57 C58 C59 C60 175.9(2) . . . . ?
C57 C58 C59 C65 -4.5(4) . . . . ?
C57 C56 C64 C63 -1.7(2) . . . . ?
C57 C56 C64 C52 -178.33(18) . . . . ?
C18 C30 C29 O3 -52.6(3) . . . . ?
C18 C30 C29 C28 -174.0(2) . . . . ?
C18 C30 C29 C32 65.9(3) . . . . ?
C76 C75 C74 O10 -52.1(3) . . . . ?
C76 C75 C74 C73 -173.2(2) . . . . ?
C76 C75 C74 C83 66.8(3) . . . . ?
C11 C12 C7 C8 0.9(3) . . . . ?
C11 C12 C7 C6 -177.78(16) . . . . ?
C11 C10 C9 C8 -0.3(4) . . . . ?
C29 C28 C27 C26 176.9(2) . . . . ?
C29 C28 C27 C31 -2.3(4) . . . . ?
C29 C30 C18 C19 179.3(2) . . . . ?
C116 C112 C113 C114 -3.8(3) . . . . ?
C116 C112 C113 C108 176.3(2) . . . . ?
C116 C112 C111 C110 -179.7(3) . . . . ?
C135 C130 C129 C128 -175.5(2) . . . . ?
C52 C53 C54 C55 0.8(4) . . . . ?
C86 C98 C97 O11 -51.2(3) . . . . ?
C86 C98 C97 C100 67.2(3) . . . . ?
C86 C98 C97 C96 -172.8(2) . . . . ?
C82 C72 C71 C70 179.6(2) . . . . ?
C14 C4 C5 C13 176.3(2) . . . . ?
C14 C4 C5 C6 -3.9(3) . . . . ?
C14 C4 C3 C2 179.5(3) . . . . ?
C133 C123 C122 C121 178.6(3) . . . . ?
C99 C95 C96 C91 175.5(2) . . . . ?
C99 C95 C96 C97 -5.2(4) . . . . ?
C99 C95 C94 C93 -178.8(3) . . . . ?
C31 C27 C26 C25 178.3(3) . . . . ?
C65 C59 C60 C61 -179.7(3) . . . . ?
C48 C44 C43 C42 180.0(2) . . . . ?
